data_7125693
loop_
_publ_author_name
'Ye, Zecong'
'Wang, Jian'
'Kothapalli, Sudarshana Santhosh Kumar'
'Yang, Zhiyao'
'Chen, Lixi'
'Xu, Weitao'
'Cai, Yimin'
'Zhang, Tinghui'
'Xiao, Xin'
'Deng, Pengchi'
'Feng, Wen'
'Yuan, Lihua'

_publ_section_title
;
 Controlling the selective synthesis of [2]- and [3]rotaxanes by
 intermolecular steric hindrance between the macrocyclic hosts.
;
_journal_issue 7
_journal_name_full 'Chemical communications (Cambridge, England)'
_journal_page_first 1066
_journal_page_last 1069
_journal_paper_doi 10.1039/c9cc08253k
_journal_volume 56
_journal_year 2020
_chemical_formula_sum 'C89 H125 Cl3 N8 O12'
_chemical_formula_weight 1605.31
_space_group_crystal_system monoclinic
_space_group_IT_number 14
_space_group_name_Hall '-P 2yn'
_space_group_name_H-M_alt 'P 1 21/n 1'
_atom_sites_solution_hydrogens mixed
_audit_creation_method SHELXL-2014/7
_audit_update_record
;
2018-01-30 deposited with the CCDC.	2019-12-12 downloaded from the CCDC.
;
_cell_angle_alpha 90
_cell_angle_beta 98.299(2)
_cell_angle_gamma 90
_cell_formula_units_Z 8
_cell_length_a 16.3019(4)
_cell_length_b 56.2981(12)
_cell_length_c 19.6862(4)
_cell_measurement_reflns_used 10714
_cell_measurement_temperature 150(2)
_cell_measurement_theta_max 72.7420
_cell_measurement_theta_min 3.7760
_cell_volume 17878.1(7)
_computing_structure_refinement 'SHELXL-2014/7 (Sheldrick, 2014)'
_diffrn_ambient_temperature 150(2)
_diffrn_measured_fraction_theta_full 0.989
_diffrn_measured_fraction_theta_max 0.989
_diffrn_measurement_device_type bruker-CCD
_diffrn_radiation_type CuK\a
_diffrn_radiation_wavelength 1.54184
_diffrn_reflns_av_R_equivalents 0.0432
_diffrn_reflns_av_unetI/netI 0.0619
_diffrn_reflns_Laue_measured_fraction_full 0.989
_diffrn_reflns_Laue_measured_fraction_max 0.989
_diffrn_reflns_limit_h_max 17
_diffrn_reflns_limit_h_min -19
_diffrn_reflns_limit_k_max 66
_diffrn_reflns_limit_k_min -48
_diffrn_reflns_limit_l_max 23
_diffrn_reflns_limit_l_min -16
_diffrn_reflns_number 52964
_diffrn_reflns_point_group_measured_fraction_full 0.989
_diffrn_reflns_point_group_measured_fraction_max 0.989
_diffrn_reflns_theta_full 66.007
_diffrn_reflns_theta_max 66.007
_diffrn_reflns_theta_min 3.295
_exptl_absorpt_coefficient_mu 1.425
_exptl_crystal_colour yellow
_exptl_crystal_density_diffrn 1.193
_exptl_crystal_description block
_exptl_crystal_F_000 6896
_exptl_crystal_size_max 0.210
_exptl_crystal_size_mid 0.200
_exptl_crystal_size_min 0.180
_refine_diff_density_max 1.085
_refine_diff_density_min -0.723
_refine_diff_density_rms 0.068
_refine_ls_extinction_method none
_refine_ls_goodness_of_fit_ref 1.026
_refine_ls_hydrogen_treatment constr
_refine_ls_matrix_type full
_refine_ls_number_parameters 2144
_refine_ls_number_reflns 30828
_refine_ls_number_restraints 239
_refine_ls_restrained_S_all 1.047
_refine_ls_R_factor_all 0.1437
_refine_ls_R_factor_gt 0.0994
_refine_ls_shift/su_max 0.001
_refine_ls_shift/su_mean 0.000
_refine_ls_structure_factor_coef Fsqd
_refine_ls_weighting_details 'w=1/[\s^2^(Fo^2^)+(0.1024P)^2^+28.5431P] where P=(Fo^2^+2Fc^2^)/3'
_refine_ls_weighting_scheme calc
_refine_ls_wR_factor_gt 0.2401
_refine_ls_wR_factor_ref 0.2818
_reflns_Friedel_coverage 0.000
_reflns_number_gt 19084
_reflns_number_total 30828
_reflns_threshold_expression 'I > 2\s(I)'
_cod_data_source_file c9cc08253k2.cif
_cod_data_source_block oo
_cod_depositor_comments 'Adding full bibliography for 7125693--7125694.cif.'
_cod_original_sg_symbol_H-M 'P 21/n'
_cod_database_code 7125693
_shelx_shelxl_version_number 2014/7
_shelx_space_group_comment
;
The symmetry employed for this shelxl refinement is uniquely defined
by the following loop, which should always be used as a source of
symmetry information in preference to the above space-group names.
They are only intended as comments.
;
_shelx_estimated_absorpt_t_min 0.754
_shelx_estimated_absorpt_t_max 0.784

loop_
_space_group_symop_operation_xyz
'x, y, z'
'-x+1/2, y+1/2, -z+1/2'
'-x, -y, -z'
'x-1/2, -y-1/2, z-1/2'

loop_
_atom_site_label
_atom_site_type_symbol
_atom_site_fract_x
_atom_site_fract_y
_atom_site_fract_z
_atom_site_U_iso_or_equiv
_atom_site_adp_type
_atom_site_occupancy
_atom_site_site_symmetry_order
_atom_site_calc_flag
_atom_site_refinement_flags_posn
_atom_site_refinement_flags_adp
_atom_site_refinement_flags_occupancy
_atom_site_disorder_assembly
_atom_site_disorder_group
O1 O 0.6167(2) 0.52586(5) 1.00852(14) 0.0506(7) Uani 1 1 d . . . . .
O2 O 0.6873(3) 0.46311(6) 0.92118(19) 0.0785(12) Uani 1 1 d . . . . .
O3 O 0.5645(2) 0.48007(5) 1.12442(14) 0.0508(7) Uani 1 1 d . . . . .
O4 O 0.5488(2) 0.39324(5) 1.13229(15) 0.0576(8) Uani 1 1 d . . . . .
O5 O 0.6738(8) 0.40167(15) 0.9263(4) 0.0778(17) Uani 0.396(6) 1 d D . P A 1
O5A O 0.5933(5) 0.39988(10) 0.9003(3) 0.0778(17) Uani 0.604(6) 1 d D . P A 2
O6 O 0.59281(19) 0.34276(5) 1.02862(14) 0.0492(7) Uani 1 1 d . . . . .
O7 O 0.8481(2) 0.34989(5) 0.50001(14) 0.0489(7) Uani 1 1 d . . . . .
O8 O 0.8429(4) 0.41122(6) 0.61549(18) 0.1059(18) Uani 1 1 d . . . . .
O9 O 0.91165(18) 0.39414(5) 0.39278(13) 0.0443(6) Uani 1 1 d . . . . .
O10 O 0.92992(19) 0.48033(5) 0.37623(13) 0.0468(7) Uani 1 1 d . . . . .
O11 O 0.7608(2) 0.47611(6) 0.5537(2) 0.0746(11) Uani 1 1 d . . . . .
O12 O 0.88676(19) 0.53231(5) 0.48503(14) 0.0472(7) Uani 1 1 d . . . . .
O13 O 0.5338(2) 0.26448(5) 0.64391(14) 0.0515(7) Uani 1 1 d . . . . .
O14 O 0.6307(6) 0.27475(7) 0.4247(3) 0.186(4) Uani 1 1 d . . . . .
O15 O 0.5784(2) 0.21456(5) 0.53004(14) 0.0498(7) Uani 1 1 d . . . . .
O16 O 0.7435(2) 0.28720(6) 0.08311(19) 0.0694(10) Uani 1 1 d . . . . .
O17 O 0.8501(2) 0.22756(5) 0.00819(14) 0.0514(7) Uani 1 1 d . . . . .
O18 O 0.8976(2) 0.27585(5) -0.10148(15) 0.0562(8) Uani 1 1 d . . . . .
O19 O 0.9009(2) 0.36277(5) -0.09937(15) 0.0561(8) Uani 1 1 d . . . . .
O20 O 0.8538(3) 0.35218(6) 0.13014(16) 0.0811(12) Uani 1 1 d . . . . .
O21 O 0.8594(2) 0.41004(5) 0.00658(14) 0.0533(8) Uani 1 1 d . . . . .
O22 O 0.60331(19) 0.39844(5) 0.53443(14) 0.0493(7) Uani 1 1 d . . . . .
O23 O 0.6392(3) 0.33736(6) 0.42156(18) 0.0859(13) Uani 1 1 d . . . . .
O24 O 0.5376(2) 0.35115(5) 0.63631(14) 0.0531(7) Uani 1 1 d . . . . .
N1 N 0.7532(2) 0.54155(6) 0.72905(16) 0.0427(8) Uani 1 1 d . . . . .
N2 N 0.7407(2) 0.52261(6) 0.75855(17) 0.0438(8) Uani 1 1 d . . . . .
N3 N 0.6195(2) 0.47782(6) 1.00489(16) 0.0433(8) Uani 1 1 d . . . . .
H3 H 0.6033 0.4910 1.0232 0.052 Uiso 1 1 calc R U . . .
N4 N 0.6039(2) 0.39047(6) 1.01304(16) 0.0420(8) Uani 1 1 d . . . . .
H4 H 0.5996 0.3783 1.0404 0.050 Uiso 1 1 calc R U . . .
N5 N 0.7131(2) 0.33263(6) 0.77890(16) 0.0422(8) Uani 1 1 d . . . . .
N6 N 0.7235(2) 0.35182(6) 0.74857(17) 0.0440(8) Uani 1 1 d . . . . .
N7 N 0.8542(2) 0.39763(5) 0.50993(15) 0.0370(7) Uani 1 1 d . . . . .
H7 H 0.8531 0.3846 0.4849 0.044 Uiso 1 1 calc R U . . .
N8 N 0.8657(2) 0.48476(6) 0.49426(15) 0.0388(7) Uani 1 1 d . . . . .
H8 H 0.8968 0.4963 0.4817 0.047 Uiso 1 1 calc R U . . .
N9 N 0.7350(2) 0.41935(6) 0.25506(16) 0.0433(8) Uani 1 1 d . . . . .
N10 N 0.7277(2) 0.40001(6) 0.28577(16) 0.0422(8) Uani 1 1 d . . . . .
N11 N 0.5972(2) 0.35046(6) 0.51931(16) 0.0409(7) Uani 1 1 d . . . . .
H11 H 0.5885 0.3633 0.5429 0.049 Uiso 1 1 calc R U . . .
N12 N 0.5929(2) 0.26274(6) 0.52299(16) 0.0419(8) Uani 1 1 d . . . . .
H12 H 0.5840 0.2502 0.5475 0.050 Uiso 1 1 calc R U . . .
N13 N 0.7064(2) 0.20769(6) 0.28259(17) 0.0452(8) Uani 1 1 d . . . . .
N14 N 0.7091(2) 0.22647(6) 0.25027(17) 0.0467(8) Uani 1 1 d . . . . .
N15 N 0.8367(2) 0.27542(6) 0.01512(16) 0.0438(8) Uani 1 1 d . . . . .
H15 H 0.8625 0.2630 0.0010 0.053 Uiso 1 1 calc R U . . .
N16 N 0.8450(2) 0.36288(6) 0.01906(16) 0.0411(7) Uani 1 1 d . . . . .
H16 H 0.8390 0.3751 -0.0090 0.049 Uiso 1 1 calc R U . . .
C1 C 0.7102(3) 0.52538(7) 0.82292(19) 0.0406(9) Uani 1 1 d . . . . .
C2 C 0.6923(3) 0.54704(7) 0.8516(2) 0.0435(9) Uani 1 1 d . . . . .
H2 H 0.7013 0.5615 0.8288 0.052 Uiso 1 1 calc R U . . .
C3 C 0.6613(3) 0.54741(7) 0.9133(2) 0.0434(9) Uani 1 1 d . . . . .
H3A H 0.6486 0.5622 0.9325 0.052 Uiso 1 1 calc R U . . .
C4 C 0.6484(2) 0.52642(7) 0.94773(19) 0.0397(9) Uani 1 1 d . . . . .
C5 C 0.6666(3) 0.50454(7) 0.9198(2) 0.0425(9) Uani 1 1 d . . . . .
C6 C 0.6981(3) 0.50472(7) 0.8568(2) 0.0438(9) Uani 1 1 d . . . . .
H6 H 0.7114 0.4900 0.8372 0.053 Uiso 1 1 calc R U . . .
C7 C 0.6585(3) 0.48016(8) 0.9485(2) 0.0472(10) Uani 1 1 d . . . . .
C8 C 0.5996(3) 0.54783(8) 1.0415(2) 0.0496(10) Uani 1 1 d . . . . .
H8A H 0.5605 0.5446 1.0745 0.060 Uiso 1 1 calc R U . . .
H8B H 0.5719 0.5589 1.0063 0.060 Uiso 1 1 calc R U . . .
C9 C 0.6752(3) 0.55974(8) 1.0788(2) 0.0517(11) Uani 1 1 d . . . . .
H9 H 0.7126 0.5636 1.0443 0.062 Uiso 1 1 calc R U . . .
C10 C 0.6495(4) 0.58320(10) 1.1089(3) 0.0729(15) Uani 1 1 d . . . . .
H10H H 0.6022 0.5801 1.1339 0.087 Uiso 1 1 calc R U . . .
H10I H 0.6961 0.5889 1.1428 0.087 Uiso 1 1 calc R U . . .
C11 C 0.6253(5) 0.60275(11) 1.0577(4) 0.098(2) Uani 1 1 d . . . . .
H0AA H 0.5734 0.5985 1.0286 0.147 Uiso 1 1 calc R U . . .
H H 0.6691 0.6049 1.0290 0.147 Uiso 1 1 calc R U . . .
HA H 0.6176 0.6176 1.0822 0.147 Uiso 1 1 calc R U . . .
C11A C 0.9955(14) 0.2618(6) -0.3013(12) 0.191(12) Uani 0.441(11) 1 d D U P B 2
H11Y H 1.0363 0.2620 -0.2595 0.286 Uiso 0.441(11) 1 calc R U P B 2
HB H 1.0195 0.2693 -0.3388 0.286 Uiso 0.441(11) 1 calc R U P B 2
HC H 0.9805 0.2454 -0.3136 0.286 Uiso 0.441(11) 1 calc R U P B 2
C11B C 0.9992(10) 0.3440(2) -0.2897(6) 0.093(5) Uani 0.441(11) 1 d D U P B 2
H11Z H 1.0419 0.3323 -0.2733 0.139 Uiso 0.441(11) 1 calc R U P B 2
HD H 0.9985 0.3467 -0.3390 0.139 Uiso 0.441(11) 1 calc R U P B 2
HE H 0.9449 0.3381 -0.2815 0.139 Uiso 0.441(11) 1 calc R U P B 2
C12 C 0.7231(4) 0.54364(11) 1.1330(3) 0.0800(17) Uani 1 1 d . . . . .
H12E H 0.6917 0.5424 1.1723 0.096 Uiso 1 1 calc R U . . .
H12F H 0.7260 0.5275 1.1132 0.096 Uiso 1 1 calc R U . . .
C13 C 0.8088(5) 0.55166(16) 1.1591(4) 0.118(3) Uani 1 1 d . . . . .
H13I H 0.8391 0.5544 1.1203 0.177 Uiso 1 1 calc R U . . .
H13J H 0.8372 0.5394 1.1892 0.177 Uiso 1 1 calc R U . . .
H13K H 0.8065 0.5665 1.1849 0.177 Uiso 1 1 calc R U . . .
C14 C 0.6027(2) 0.45617(7) 1.03650(19) 0.0386(8) Uani 1 1 d . . . . .
C15 C 0.5723(3) 0.45747(7) 1.0999(2) 0.0421(9) Uani 1 1 d . . . . .
C15B C 0.5697(11) 0.2552(2) 0.8608(6) 0.107(3) Uani 0.521(9) 1 d . U P C 1
H15L H 0.6222 0.2502 0.8464 0.160 Uiso 0.521(9) 1 calc R U P C 1
H15M H 0.5693 0.2507 0.9089 0.160 Uiso 0.521(9) 1 calc R U P C 1
H15N H 0.5639 0.2725 0.8560 0.160 Uiso 0.521(9) 1 calc R U P C 1
C16 C 0.5529(3) 0.43678(7) 1.1323(2) 0.0443(9) Uani 1 1 d . . . . .
H16J H 0.5322 0.4378 1.1749 0.053 Uiso 1 1 calc R U . . .
C17 C 0.5632(3) 0.41462(7) 1.10357(19) 0.0416(9) Uani 1 1 d . . . . .
C17A C 0.6216(8) 0.4343(2) 0.7972(11) 0.136(4) Uani 0.321(2) 1 d D . P D 2
H17P H 0.6415 0.4325 0.8474 0.163 Uiso 0.321(2) 1 calc R U P D 2
C17B C 0.6878(7) 0.3100(2) 0.2875(9) 0.086(3) Uani 0.249(3) 1 d D U P E 2
H17Q H 0.6726 0.3167 0.3311 0.103 Uiso 0.249(3) 1 calc R U P E 2
C17C C 0.5668(11) 0.3024(2) 0.2951(13) 0.086(3) Uani 0.219(3) 1 d D U P F 3
H17R H 0.5966 0.3068 0.3413 0.103 Uiso 0.219(3) 1 calc R U P F 3
C18 C 0.5932(2) 0.41323(7) 1.03991(19) 0.0396(9) Uani 1 1 d . . . . .
C19 C 0.6121(3) 0.43403(7) 1.00813(19) 0.0424(9) Uani 1 1 d . . . . .
H19 H 0.6321 0.4331 0.9652 0.051 Uiso 1 1 calc R U . . .
C20 C 0.5274(3) 0.48316(8) 1.1862(2) 0.0485(10) Uani 1 1 d . . . . .
H20A H 0.4802 0.4720 1.1851 0.058 Uiso 1 1 calc R U . . .
H20B H 0.5051 0.4995 1.1869 0.058 Uiso 1 1 calc R U . . .
C21 C 0.5870(3) 0.47901(8) 1.2519(2) 0.0505(10) Uani 1 1 d . . . . .
H21 H 0.6080 0.4623 1.2518 0.061 Uiso 1 1 calc R U . . .
C22 C 0.6603(3) 0.49581(9) 1.2571(3) 0.0634(13) Uani 1 1 d . . . . .
H22A H 0.6414 0.5120 1.2672 0.076 Uiso 1 1 calc R U . . .
H22B H 0.6808 0.4964 1.2122 0.076 Uiso 1 1 calc R U . . .
C23 C 0.7312(4) 0.48880(11) 1.3120(3) 0.0808(17) Uani 1 1 d . . . . .
H23A H 0.7530 0.4733 1.3006 0.121 Uiso 1 1 calc R U . . .
H23B H 0.7112 0.4878 1.3565 0.121 Uiso 1 1 calc R U . . .
H23C H 0.7753 0.5007 1.3143 0.121 Uiso 1 1 calc R U . . .
C24 C 0.5384(4) 0.48199(11) 1.3130(2) 0.0719(15) Uani 1 1 d . . . . .
H24A H 0.5785 0.4839 1.3554 0.086 Uiso 1 1 calc R U . . .
H24B H 0.5052 0.4967 1.3062 0.086 Uiso 1 1 calc R U . . .
C25 C 0.4811(4) 0.46155(13) 1.3230(3) 0.091(2) Uani 1 1 d . . . . .
H25A H 0.4400 0.4597 1.2818 0.137 Uiso 1 1 calc R U . . .
H25B H 0.4527 0.4648 1.3626 0.137 Uiso 1 1 calc R U . . .
H25C H 0.5134 0.4469 1.3311 0.137 Uiso 1 1 calc R U . . .
C26 C 0.5303(3) 0.39232(8) 1.2009(2) 0.0539(11) Uani 1 1 d . . . . .
H26A H 0.5595 0.4055 1.2276 0.065 Uiso 1 1 calc R U . . .
H26B H 0.5514 0.3772 1.2222 0.065 Uiso 1 1 calc R U . . .
C27 C 0.4378(4) 0.39421(13) 1.2047(3) 0.094(2) Uani 1 1 d D . . . .
H27 H 0.4175 0.4106 1.1913 0.113 Uiso 1 1 d R U . G 1
C28 C 0.3892(5) 0.37627(15) 1.1603(5) 0.126(3) Uani 1 1 d . . . . .
H28A H 0.4192 0.3729 1.1211 0.151 Uiso 1 1 calc R U . . .
H28B H 0.3888 0.3614 1.1870 0.151 Uiso 1 1 calc R U . . .
C29 C 0.3029(7) 0.38212(18) 1.1326(7) 0.180(5) Uani 1 1 d . . . . .
H29A H 0.3021 0.3953 1.0998 0.270 Uiso 1 1 calc R U . . .
H29B H 0.2730 0.3868 1.1702 0.270 Uiso 1 1 calc R U . . .
H29C H 0.2760 0.3682 1.1092 0.270 Uiso 1 1 calc R U . . .
C30 C 0.4370(10) 0.3903(4) 1.2826(6) 0.136(6) Uani 0.596(10) 1 d D . P H 1
H30A H 0.4493 0.3733 1.2930 0.163 Uiso 0.596(10) 1 calc R U P H 1
H30B H 0.4827 0.3997 1.3081 0.163 Uiso 0.596(10) 1 calc R U P H 1
C30A C 0.404(2) 0.4009(4) 1.2698(10) 0.136(6) Uani 0.404(10) 1 d D . P H 2
H30C H 0.4329 0.4151 1.2917 0.163 Uiso 0.404(10) 1 calc R U P H 2
H30D H 0.3439 0.4040 1.2609 0.163 Uiso 0.404(10) 1 calc R U P H 2
C31 C 0.3589(11) 0.3965(3) 1.3101(9) 0.181(8) Uani 0.596(10) 1 d D . P H 1
H31A H 0.3110 0.3915 1.2773 0.271 Uiso 0.596(10) 1 calc R U P H 1
H31B H 0.3565 0.4137 1.3170 0.271 Uiso 0.596(10) 1 calc R U P H 1
H31C H 0.3579 0.3884 1.3540 0.271 Uiso 0.596(10) 1 calc R U P H 1
C31A C 0.423(2) 0.3793(5) 1.3129(13) 0.181(8) Uani 0.404(10) 1 d D . P H 2
H31D H 0.4603 0.3689 1.2915 0.271 Uiso 0.404(10) 1 calc R U P H 2
H31E H 0.3717 0.3708 1.3170 0.271 Uiso 0.404(10) 1 calc R U P H 2
H31F H 0.4504 0.3840 1.3587 0.271 Uiso 0.404(10) 1 calc R U P H 2
C32 C 0.6198(5) 0.38560(9) 0.9505(3) 0.090(2) Uani 1 1 d D . . . .
C33 C 0.6352(3) 0.36033(7) 0.9304(2) 0.0482(10) Uani 1 1 d . . . . .
C34 C 0.6228(2) 0.33968(7) 0.96790(19) 0.0399(9) Uani 1 1 d . . . . .
C35 C 0.6413(3) 0.31758(7) 0.9427(2) 0.0438(9) Uani 1 1 d . . . . .
H35 H 0.6332 0.3037 0.9682 0.053 Uiso 1 1 calc R U . . .
C36 C 0.6714(3) 0.31567(7) 0.8806(2) 0.0425(9) Uani 1 1 d . . . . .
H36 H 0.6843 0.3005 0.8639 0.051 Uiso 1 1 calc R U . . .
C37 C 0.6826(2) 0.33592(7) 0.84290(19) 0.0393(9) Uani 1 1 d . . . . .
C38 C 0.6655(3) 0.35793(7) 0.8685(2) 0.0489(10) Uani 1 1 d . . . . .
H38 H 0.6748 0.3718 0.8430 0.059 Uiso 1 1 calc R U . . .
C39 C 0.5703(3) 0.32223(8) 1.0661(2) 0.0501(10) Uani 1 1 d . . . . .
H39A H 0.5654 0.3270 1.1137 0.060 Uiso 1 1 calc R U . . .
H39B H 0.6151 0.3103 1.0682 0.060 Uiso 1 1 calc R U . . .
C40 C 0.4892(3) 0.31101(10) 1.0337(3) 0.0652(13) Uani 1 1 d . . . . .
H40 H 0.4940 0.3071 0.9849 0.078 Uiso 1 1 calc R U . . .
C41 C 0.4184(4) 0.32833(14) 1.0338(3) 0.090(2) Uani 1 1 d . . . . .
H41A H 0.4098 0.3311 1.0820 0.109 Uiso 1 1 calc R U . . .
H41B H 0.4348 0.3437 1.0152 0.109 Uiso 1 1 calc R U . . .
C42 C 0.3372(4) 0.32066(19) 0.9933(4) 0.130(3) Uani 1 1 d . . . . .
H42A H 0.3466 0.3151 0.9478 0.194 Uiso 1 1 calc R U . . .
H42B H 0.2987 0.3341 0.9882 0.194 Uiso 1 1 calc R U . . .
H42C H 0.3134 0.3077 1.0175 0.194 Uiso 1 1 calc R U . . .
C43 C 0.4748(4) 0.28796(12) 1.0710(3) 0.0886(19) Uani 1 1 d . . . . .
H43A H 0.4811 0.2912 1.1209 0.106 Uiso 1 1 calc R U . . .
H43B H 0.4171 0.2827 1.0563 0.106 Uiso 1 1 calc R U . . .
C44 C 0.5327(5) 0.26810(13) 1.0584(5) 0.124(3) Uani 1 1 d . . . . .
H44A H 0.5383 0.2676 1.0096 0.186 Uiso 1 1 calc R U . . .
H44B H 0.5103 0.2530 1.0721 0.186 Uiso 1 1 calc R U . . .
H44C H 0.5872 0.2709 1.0855 0.186 Uiso 1 1 calc R U . . .
C45 C 0.7541(2) 0.34948(7) 0.68488(19) 0.0381(8) Uani 1 1 d . . . . .
C46 C 0.7579(2) 0.32827(7) 0.6491(2) 0.0396(9) Uani 1 1 d . . . . .
H46 H 0.7395 0.3139 0.6671 0.048 Uiso 1 1 calc R U . . .
C47 C 0.7884(3) 0.32832(7) 0.5876(2) 0.0413(9) Uani 1 1 d . . . . .
H47 H 0.7902 0.3139 0.5629 0.050 Uiso 1 1 calc R U . . .
C48 C 0.8167(2) 0.34916(6) 0.56075(19) 0.0370(8) Uani 1 1 d . . . . .
C49 C 0.8121(3) 0.37065(7) 0.59539(19) 0.0393(9) Uani 1 1 d . . . . .
C50 C 0.7794(3) 0.37022(7) 0.6577(2) 0.0435(9) Uani 1 1 d . . . . .
H50 H 0.7746 0.3847 0.6816 0.052 Uiso 1 1 calc R U . . .
C51 C 0.8549(3) 0.32799(8) 0.4631(2) 0.0520(11) Uani 1 1 d . . . . .
H51A H 0.8610 0.3318 0.4150 0.062 Uiso 1 1 calc R U . . .
H51B H 0.8030 0.3188 0.4624 0.062 Uiso 1 1 calc R U . . .
C52 C 0.9271(3) 0.31275(8) 0.4937(2) 0.0589(12) Uani 1 1 d . . . . .
H52 H 0.9236 0.3107 0.5437 0.071 Uiso 1 1 calc R U . . .
C53 C 0.9189(5) 0.28824(10) 0.4606(3) 0.088(2) Uani 1 1 d . . . . .
H53A H 0.9730 0.2800 0.4704 0.105 Uiso 1 1 calc R U . . .
H53B H 0.9061 0.2902 0.4102 0.105 Uiso 1 1 calc R U . . .
C54 C 0.8520(6) 0.27230(11) 0.4846(4) 0.116(3) Uani 1 1 d . . . . .
H54A H 0.8486 0.2573 0.4589 0.174 Uiso 1 1 calc R U . . .
H54B H 0.7983 0.2804 0.4763 0.174 Uiso 1 1 calc R U . . .
H54C H 0.8665 0.2690 0.5337 0.174 Uiso 1 1 calc R U . . .
C55 C 1.0094(4) 0.32479(12) 0.4875(3) 0.0821(17) Uani 1 1 d . . . . .
H55A H 1.0190 0.3239 0.4391 0.099 Uiso 1 1 calc R U . . .
H55B H 1.0052 0.3418 0.4994 0.099 Uiso 1 1 calc R U . . .
C56 C 1.0837(5) 0.31420(18) 0.5325(5) 0.131(3) Uani 1 1 d . . . . .
H56A H 1.0906 0.2976 0.5193 0.197 Uiso 1 1 calc R U . . .
H56B H 1.0748 0.3149 0.5806 0.197 Uiso 1 1 calc R U . . .
H56C H 1.1335 0.3232 0.5266 0.197 Uiso 1 1 calc R U . . .
C57 C 0.8373(3) 0.39503(7) 0.5745(2) 0.0480(10) Uani 1 1 d . . . . .
C58 C 0.8734(2) 0.41895(6) 0.47819(18) 0.0352(8) Uani 1 1 d . . . . .
C59 C 0.9041(2) 0.41697(7) 0.41530(19) 0.0372(8) Uani 1 1 d . . . . .
C60 C 0.9231(3) 0.43732(7) 0.38117(19) 0.0413(9) Uani 1 1 d . . . . .
H60 H 0.9451 0.4359 0.3392 0.050 Uiso 1 1 calc R U . . .
C61 C 0.9108(2) 0.45963(7) 0.40680(18) 0.0376(8) Uani 1 1 d . . . . .
C62 C 0.8775(2) 0.46179(7) 0.46847(18) 0.0358(8) Uani 1 1 d . . . . .
C63 C 0.8609(2) 0.44139(7) 0.50366(18) 0.0363(8) Uani 1 1 d . . . . .
H63 H 0.8405 0.4428 0.5463 0.044 Uiso 1 1 calc R U . . .
C64 C 0.9298(3) 0.39054(8) 0.3243(2) 0.0460(10) Uani 1 1 d . . . . .
H64A H 0.9027 0.4032 0.2942 0.055 Uiso 1 1 calc R U . . .
H64B H 0.9060 0.3752 0.3069 0.055 Uiso 1 1 calc R U . . .
C65 C 1.0218(3) 0.39063(8) 0.3201(2) 0.0470(10) Uani 1 1 d . . . . .
H65 H 1.0460 0.4056 0.3420 0.056 Uiso 1 1 calc R U . . .
C66 C 1.0644(3) 0.36960(9) 0.3598(3) 0.0634(13) Uani 1 1 d . . . . .
H66A H 1.0411 0.3677 0.4032 0.076 Uiso 1 1 calc R U . . .
H66B H 1.0513 0.3550 0.3324 0.076 Uiso 1 1 calc R U . . .
C67 C 1.1578(4) 0.37201(12) 0.3763(4) 0.094(2) Uani 1 1 d . . . . .
H67A H 1.1819 0.3728 0.3335 0.140 Uiso 1 1 calc R U . . .
H67B H 1.1805 0.3582 0.4031 0.140 Uiso 1 1 calc R U . . .
H67C H 1.1715 0.3865 0.4029 0.140 Uiso 1 1 calc R U . . .
C68 C 1.0345(3) 0.39085(9) 0.2443(2) 0.0608(12) Uani 1 1 d . . . . .
H68A H 1.0923 0.3862 0.2412 0.073 Uiso 1 1 calc R U . . .
H68B H 0.9976 0.3788 0.2193 0.073 Uiso 1 1 calc R U . . .
C69 C 1.0175(4) 0.41453(10) 0.2089(2) 0.0685(14) Uani 1 1 d . . . . .
H69A H 1.0290 0.4134 0.1615 0.103 Uiso 1 1 calc R U . . .
H69B H 1.0533 0.4267 0.2334 0.103 Uiso 1 1 calc R U . . .
H69C H 0.9593 0.4189 0.2088 0.103 Uiso 1 1 calc R U . . .
C70 C 0.9570(3) 0.47801(8) 0.3101(2) 0.0540(12) Uani 1 1 d . . . . .
H70A H 0.9166 0.4683 0.2795 0.065 Uiso 1 1 calc R U . . .
H70B H 1.0113 0.4698 0.3153 0.065 Uiso 1 1 calc R U . . .
C71 C 0.9650(3) 0.50225(8) 0.2782(2) 0.0507(11) Uani 1 1 d . . . . .
H71 H 0.9116 0.5109 0.2793 0.061 Uiso 1 1 calc R U . . .
C72 C 1.0340(3) 0.51716(9) 0.3171(2) 0.0620(12) Uani 1 1 d . . . . .
H72A H 1.0875 0.5091 0.3147 0.074 Uiso 1 1 calc R U . . .
H72B H 1.0260 0.5178 0.3660 0.074 Uiso 1 1 calc R U . . .
C73 C 1.0392(4) 0.54257(10) 0.2909(3) 0.0806(16) Uani 1 1 d . . . . .
H73A H 1.0577 0.5423 0.2456 0.121 Uiso 1 1 calc R U . . .
H73B H 1.0789 0.5516 0.3230 0.121 Uiso 1 1 calc R U . . .
H73C H 0.9845 0.5501 0.2871 0.121 Uiso 1 1 calc R U . . .
C74 C 0.9763(4) 0.49935(10) 0.2034(3) 0.0847(19) Uani 1 1 d D U . . .
H74A H 0.9827 0.5154 0.1844 0.102 Uiso 0.513(13) 1 calc R U P I 1
H74B H 1.0294 0.4909 0.2023 0.102 Uiso 0.513(13) 1 calc R U P I 1
H74C H 0.9225 0.4939 0.1786 0.102 Uiso 0.487(13) 1 calc R U P I 2
H74D H 0.9858 0.5154 0.1858 0.102 Uiso 0.487(13) 1 calc R U P I 2
C75A C 0.9139(10) 0.4872(2) 0.1575(5) 0.121(7) Uani 0.513(13) 1 d D U P I 1
H75A H 0.9251 0.4701 0.1592 0.182 Uiso 0.513(13) 1 calc R U P I 1
H75B H 0.9143 0.4931 0.1106 0.182 Uiso 0.513(13) 1 calc R U P I 1
H75C H 0.8594 0.4903 0.1713 0.182 Uiso 0.513(13) 1 calc R U P I 1
C75 C 1.0400(10) 0.4839(2) 0.1817(6) 0.104(6) Uani 0.487(13) 1 d D U P I 2
H75D H 1.0938 0.4920 0.1899 0.156 Uiso 0.487(13) 1 calc R U P I 2
H75E H 1.0260 0.4804 0.1326 0.156 Uiso 0.487(13) 1 calc R U P I 2
H75F H 1.0429 0.4691 0.2079 0.156 Uiso 0.487(13) 1 calc R U P I 2
C76 C 0.8100(3) 0.49052(7) 0.5371(2) 0.0454(10) Uani 1 1 d . . . . .
C77 C 0.8146(3) 0.51503(7) 0.56806(19) 0.0393(9) Uani 1 1 d . . . . .
C78 C 0.8523(2) 0.53506(7) 0.54351(19) 0.0387(8) Uani 1 1 d . . . . .
C79 C 0.8524(3) 0.55662(7) 0.5786(2) 0.0412(9) Uani 1 1 d . . . . .
H79 H 0.8763 0.5703 0.5611 0.049 Uiso 1 1 calc R U . . .
C80 C 0.8178(3) 0.55818(7) 0.63870(19) 0.0418(9) Uani 1 1 d . . . . .
H80 H 0.8179 0.5729 0.6621 0.050 Uiso 1 1 calc R U . . .
C81 C 0.7833(2) 0.53844(7) 0.66459(19) 0.0384(8) Uani 1 1 d . . . . .
C82 C 0.7805(2) 0.51716(7) 0.6286(2) 0.0408(9) Uani 1 1 d . . . . .
H82 H 0.7547 0.5037 0.6457 0.049 Uiso 1 1 calc R U . . .
C83 C 0.9208(3) 0.55281(7) 0.4543(2) 0.0453(10) Uani 1 1 d . . . . .
H83A H 0.9598 0.5473 0.4235 0.054 Uiso 1 1 calc R U . . .
H83B H 0.9526 0.5625 0.4911 0.054 Uiso 1 1 calc R U . . .
C84 C 0.8554(3) 0.56831(7) 0.4139(2) 0.0472(10) Uani 1 1 d . . . . .
H84 H 0.8174 0.5740 0.4461 0.057 Uiso 1 1 calc R U . . .
C85 C 0.8981(3) 0.59000(8) 0.3883(3) 0.0621(13) Uani 1 1 d . . . . .
H85A H 0.9483 0.5847 0.3698 0.075 Uiso 1 1 calc R U . . .
H85B H 0.8603 0.5973 0.3501 0.075 Uiso 1 1 calc R U . . .
C86 C 0.9229(4) 0.60871(9) 0.4424(3) 0.0781(16) Uani 1 1 d . . . . .
H86A H 0.9517 0.6217 0.4225 0.117 Uiso 1 1 calc R U . . .
H86B H 0.9599 0.6017 0.4808 0.117 Uiso 1 1 calc R U . . .
H86C H 0.8733 0.6149 0.4590 0.117 Uiso 1 1 calc R U . . .
C87 C 0.8037(3) 0.55404(9) 0.3570(2) 0.0615(12) Uani 1 1 d . . . . .
H87A H 0.8384 0.5506 0.3209 0.074 Uiso 1 1 calc R U . . .
H87B H 0.7887 0.5387 0.3763 0.074 Uiso 1 1 calc R U . . .
C88 C 0.7249(4) 0.56626(12) 0.3241(3) 0.0834(18) Uani 1 1 d . . . . .
H88A H 0.6949 0.5558 0.2892 0.125 Uiso 1 1 calc R U . . .
H88B H 0.7391 0.5811 0.3026 0.125 Uiso 1 1 calc R U . . .
H88C H 0.6898 0.5697 0.3593 0.125 Uiso 1 1 calc R U . . .
C89 C 0.7434(3) 0.22450(7) 0.1872(2) 0.0430(9) Uani 1 1 d . . . . .
C90 C 0.7740(3) 0.20388(7) 0.1623(2) 0.0462(10) Uani 1 1 d . . . . .
H90 H 0.7711 0.1893 0.1862 0.055 Uiso 1 1 calc R U . . .
C91 C 0.8088(3) 0.20458(7) 0.1021(2) 0.0452(9) Uani 1 1 d . . . . .
H91 H 0.8291 0.1904 0.0846 0.054 Uiso 1 1 calc R U . . .
C92 C 0.8144(3) 0.22584(7) 0.06694(19) 0.0411(9) Uani 1 1 d . . . . .
C93 C 0.7824(3) 0.24676(7) 0.0913(2) 0.0418(9) Uani 1 1 d . . . . .
C94 C 0.7474(3) 0.24549(7) 0.1515(2) 0.0438(9) Uani 1 1 d . . . . .
H94 H 0.7253 0.2595 0.1686 0.053 Uiso 1 1 calc R U . . .
C95 C 0.7849(3) 0.27148(7) 0.0624(2) 0.0461(10) Uani 1 1 d . . . . .
C96 C 0.8802(3) 0.20675(8) -0.0219(2) 0.0467(10) Uani 1 1 d . . . . .
H96A H 0.9104 0.1968 0.0150 0.056 Uiso 1 1 calc R U . . .
H96B H 0.9201 0.2116 -0.0528 0.056 Uiso 1 1 calc R U . . .
C97 C 0.8120(3) 0.19202(8) -0.0623(2) 0.0536(11) Uani 1 1 d . . . . .
H97 H 0.7729 0.1870 -0.0302 0.064 Uiso 1 1 calc R U . . .
C98 C 0.8508(4) 0.16969(9) -0.0879(3) 0.0747(15) Uani 1 1 d . . . . .
H98A H 0.8121 0.1630 -0.1265 0.090 Uiso 1 1 calc R U . . .
H98B H 0.9022 0.1742 -0.1059 0.090 Uiso 1 1 calc R U . . .
C99 C 0.8718(5) 0.15042(11) -0.0341(4) 0.107(3) Uani 1 1 d . . . . .
H99A H 0.8985 0.1371 -0.0543 0.160 Uiso 1 1 calc R U . . .
H99B H 0.8208 0.1449 -0.0182 0.160 Uiso 1 1 calc R U . . .
H99C H 0.9095 0.1569 0.0048 0.160 Uiso 1 1 calc R U . . .
C100 C 0.7634(4) 0.20649(10) -0.1192(3) 0.0749(16) Uani 1 1 d . . . . .
H10C H 0.7976 0.2086 -0.1565 0.090 Uiso 1 1 calc R U . . .
H10D H 0.7529 0.2224 -0.1012 0.090 Uiso 1 1 calc R U . . .
C101 C 0.6814(5) 0.19545(14) -0.1490(3) 0.102(2) Uani 1 1 d . . . . .
H10E H 0.6513 0.2063 -0.1825 0.153 Uiso 1 1 calc R U . . .
H10F H 0.6484 0.1924 -0.1120 0.153 Uiso 1 1 calc R U . . .
H10G H 0.6915 0.1804 -0.1716 0.153 Uiso 1 1 calc R U . . .
C102 C 0.8523(2) 0.29773(7) -0.01318(19) 0.0389(8) Uani 1 1 d . . . . .
C103 C 0.8848(3) 0.29794(7) -0.07528(19) 0.0408(9) Uani 1 1 d . . . . .
C104 C 0.9018(3) 0.31936(8) -0.1051(2) 0.0462(10) Uani 1 1 d . . . . .
H104 H 0.9229 0.3194 -0.1476 0.055 Uiso 1 1 calc R U . . .
C105 C 0.8884(3) 0.34065(7) -0.07357(19) 0.0413(9) Uani 1 1 d . . . . .
C106 C 0.8585(2) 0.34070(7) -0.00991(19) 0.0388(8) Uani 1 1 d . . . . .
C107 C 0.8414(2) 0.31932(7) 0.01927(19) 0.0386(8) Uani 1 1 d . . . . .
H107 H 0.8217 0.3193 0.0624 0.046 Uiso 1 1 calc R U . . .
C108 C 0.9356(3) 0.27388(8) -0.1626(2) 0.0523(11) Uani 1 1 d . . . . .
H10A H 0.9628 0.2582 -0.1630 0.063 Uiso 1 1 calc R U . . .
H10B H 0.9791 0.2862 -0.1616 0.063 Uiso 1 1 calc R U . . .
C109 C 0.8755(3) 0.27660(9) -0.2273(2) 0.0617(12) Uani 1 1 d . . . . .
H109 H 0.8486 0.2926 -0.2271 0.074 Uiso 1 1 calc R U . . .
C110 C 0.8092(4) 0.25775(10) -0.2328(3) 0.0789(16) Uani 1 1 d . . . . .
H11C H 0.7876 0.2567 -0.1884 0.095 Uiso 1 1 calc R U . . .
H11D H 0.8346 0.2422 -0.2409 0.095 Uiso 1 1 calc R U . . .
C111 C 0.7370(5) 0.26210(12) -0.2895(4) 0.105(2) Uani 1 1 d . . . . .
H11I H 0.7575 0.2627 -0.3339 0.158 Uiso 1 1 calc R U . . .
H11J H 0.7105 0.2772 -0.2813 0.158 Uiso 1 1 calc R U . . .
H11K H 0.6966 0.2492 -0.2898 0.158 Uiso 1 1 calc R U . . .
C112 C 0.9211(5) 0.27500(19) -0.2892(3) 0.126(3) Uani 1 1 d D U . . .
H999 H 0.9485 0.2593 -0.2879 0.189 Uiso 0.679(2) 1 calc R U P B 1
H998 H 0.8790 0.2753 -0.3309 0.189 Uiso 0.679(2) 1 calc R U P D 1
H997 H 0.8780 0.2699 -0.3271 0.189 Uiso 0.321(2) 1 calc R U P B 2
H996 H 0.9337 0.2917 -0.2994 0.189 Uiso 0.321(2) 1 calc R U P D 2
C113 C 0.9841(7) 0.2931(2) -0.2978(6) 0.105(5) Uani 0.559(11) 1 d D U P B 1
H11S H 0.9580 0.3088 -0.3022 0.157 Uiso 0.559(11) 1 calc R U P B 1
H11T H 1.0089 0.2896 -0.3392 0.157 Uiso 0.559(11) 1 calc R U P B 1
H11U H 1.0274 0.2930 -0.2577 0.157 Uiso 0.559(11) 1 calc R U P B 1
C114 C 0.9159(3) 0.36539(9) -0.1690(2) 0.0562(12) Uani 1 1 d . . . . .
H11A H 0.8928 0.3808 -0.1871 0.067 Uiso 1 1 calc R U . . .
H11B H 0.8866 0.3526 -0.1972 0.067 Uiso 1 1 calc R U . . .
C115 C 1.0077(4) 0.36446(12) -0.1758(3) 0.0832(18) Uani 1 1 d . . . . .
H115 H 1.0298 0.3487 -0.1585 0.100 Uiso 1 1 calc R U . . .
C116 C 1.0173(6) 0.36631(16) -0.2531(4) 0.125(3) Uani 1 1 d D U . . .
H11L H 0.9643 0.3610 -0.2797 0.150 Uiso 0.559(11) 1 calc R U P B 1
H11M H 1.0235 0.3834 -0.2635 0.150 Uiso 0.559(11) 1 calc R U P B 1
H11N H 0.9795 0.3788 -0.2749 0.150 Uiso 0.441(11) 1 calc R U P B 2
H11O H 1.0748 0.3712 -0.2571 0.150 Uiso 0.441(11) 1 calc R U P B 2
C117 C 1.0851(13) 0.3534(3) -0.2810(9) 0.169(9) Uani 0.559(11) 1 d D U P B 1
H11V H 1.1375 0.3558 -0.2504 0.253 Uiso 0.559(11) 1 calc R U P B 1
H11W H 1.0902 0.3595 -0.3268 0.253 Uiso 0.559(11) 1 calc R U P B 1
H11X H 1.0721 0.3364 -0.2840 0.253 Uiso 0.559(11) 1 calc R U P B 1
C118 C 1.0554(5) 0.38305(16) -0.1352(5) 0.120(3) Uani 1 1 d . . . . .
H11E H 1.0317 0.3847 -0.0918 0.144 Uiso 1 1 calc R U . . .
H11F H 1.0444 0.3982 -0.1605 0.144 Uiso 1 1 calc R U . . .
C119 C 1.1461(6) 0.38096(18) -0.1167(6) 0.161(4) Uani 1 1 d . . . . .
H11P H 1.1715 0.3787 -0.1584 0.242 Uiso 1 1 calc R U . . .
H11Q H 1.1590 0.3673 -0.0862 0.242 Uiso 1 1 calc R U . . .
H11R H 1.1679 0.3955 -0.0931 0.242 Uiso 1 1 calc R U . . .
C120 C 0.8404(3) 0.36728(7) 0.0858(2) 0.0481(10) Uani 1 1 d . . . . .
C121 C 0.8190(3) 0.39230(7) 0.10489(19) 0.0397(9) Uani 1 1 d . . . . .
C122 C 0.8278(2) 0.41290(7) 0.06685(19) 0.0396(9) Uani 1 1 d . . . . .
C123 C 0.8054(3) 0.43496(7) 0.0915(2) 0.0449(9) Uani 1 1 d . . . . .
H123 H 0.8110 0.4489 0.0654 0.054 Uiso 1 1 calc R U . . .
C124 C 0.7752(3) 0.43658(7) 0.1531(2) 0.0437(9) Uani 1 1 d . . . . .
H124 H 0.7606 0.4516 0.1696 0.052 Uiso 1 1 calc R U . . .
C125 C 0.7662(2) 0.41623(7) 0.19126(19) 0.0392(8) Uani 1 1 d . . . . .
C126 C 0.7881(3) 0.39428(7) 0.16697(19) 0.0408(9) Uani 1 1 d . . . . .
H126 H 0.7818 0.3804 0.1932 0.049 Uiso 1 1 calc R U . . .
C127 C 0.8726(3) 0.43059(8) -0.0347(2) 0.0567(12) Uani 1 1 d . . . . .
H12A H 0.8243 0.4413 -0.0364 0.068 Uiso 1 1 calc R U . . .
H12B H 0.8763 0.4253 -0.0822 0.068 Uiso 1 1 calc R U . . .
C128 C 0.9503(3) 0.44415(8) -0.0073(2) 0.0589(12) Uani 1 1 d . . . . .
H128 H 0.9451 0.4494 0.0404 0.071 Uiso 1 1 calc R U . . .
C129 C 0.9561(5) 0.46650(11) -0.0511(3) 0.092(2) Uani 1 1 d . . . . .
H12C H 1.0119 0.4735 -0.0391 0.111 Uiso 1 1 calc R U . . .
H12D H 0.9495 0.4619 -0.1001 0.111 Uiso 1 1 calc R U . . .
C130 C 0.8921(5) 0.48497(12) -0.0416(6) 0.149(4) Uani 1 1 d . . . . .
H13F H 0.9033 0.4995 -0.0662 0.224 Uiso 1 1 calc R U . . .
H13G H 0.8946 0.4885 0.0074 0.224 Uiso 1 1 calc R U . . .
H13H H 0.8369 0.4790 -0.0597 0.224 Uiso 1 1 calc R U . . .
C131 C 1.0286(4) 0.42873(11) -0.0036(3) 0.0833(17) Uani 1 1 d . . . . .
H13A H 1.0173 0.4132 0.0167 0.100 Uiso 1 1 calc R U . . .
H13B H 1.0399 0.4257 -0.0509 0.100 Uiso 1 1 calc R U . . .
C132 C 1.1051(4) 0.43897(14) 0.0370(4) 0.102(2) Uani 1 1 d . . . . .
H13C H 1.1236 0.4527 0.0125 0.153 Uiso 1 1 calc R U . . .
H13D H 1.1488 0.4269 0.0430 0.153 Uiso 1 1 calc R U . . .
H13E H 1.0928 0.4441 0.0820 0.153 Uiso 1 1 calc R U . . .
C133 C 0.6969(2) 0.40176(7) 0.3496(2) 0.0392(8) Uani 1 1 d . . . . .
C134 C 0.6888(3) 0.42269(7) 0.3858(2) 0.0442(9) Uani 1 1 d . . . . .
H134 H 0.7038 0.4375 0.3680 0.053 Uiso 1 1 calc R U . . .
C135 C 0.6588(3) 0.42167(7) 0.4476(2) 0.0442(9) Uani 1 1 d . . . . .
H135 H 0.6542 0.4359 0.4729 0.053 Uiso 1 1 calc R U . . .
C136 C 0.6350(2) 0.40008(7) 0.47380(19) 0.0387(8) Uani 1 1 d . . . . .
C137 C 0.6446(2) 0.37878(7) 0.43870(19) 0.0393(9) Uani 1 1 d . . . . .
C138 C 0.6770(3) 0.38034(7) 0.3768(2) 0.0425(9) Uani 1 1 d . . . . .
H138 H 0.6856 0.3661 0.3527 0.051 Uiso 1 1 calc R U . . .
C139 C 0.6257(3) 0.35384(7) 0.4590(2) 0.0456(10) Uani 1 1 d . . . . .
C140 C 0.5842(3) 0.41992(8) 0.5690(2) 0.0546(11) Uani 1 1 d . . . . .
H14A H 0.6317 0.4310 0.5712 0.065 Uiso 1 1 calc R U . . .
H14B H 0.5763 0.4160 0.6166 0.065 Uiso 1 1 calc R U . . .
C141 C 0.5066(3) 0.43213(9) 0.5330(3) 0.0605(12) Uani 1 1 d . . . . .
H141 H 0.5148 0.4352 0.4844 0.073 Uiso 1 1 calc R U . . .
C142 C 0.4954(4) 0.45615(11) 0.5668(4) 0.0879(19) Uani 1 1 d . . . . .
H14C H 0.4390 0.4621 0.5500 0.106 Uiso 1 1 calc R U . . .
H14D H 0.4992 0.4537 0.6170 0.106 Uiso 1 1 calc R U . . .
C143 C 0.5574(5) 0.47492(13) 0.5539(5) 0.131(3) Uani 1 1 d . . . . .
H14J H 0.5697 0.4734 0.5068 0.197 Uiso 1 1 calc R U . . .
H14K H 0.6085 0.4728 0.5863 0.197 Uiso 1 1 calc R U . . .
H14L H 0.5342 0.4907 0.5602 0.197 Uiso 1 1 calc R U . . .
C144 C 0.4324(3) 0.41628(11) 0.5317(3) 0.0773(16) Uani 1 1 d . . . . .
H14E H 0.4472 0.4002 0.5168 0.093 Uiso 1 1 calc R U . . .
H14F H 0.4192 0.4149 0.5791 0.093 Uiso 1 1 calc R U . . .
C145 C 0.3562(4) 0.42442(16) 0.4859(4) 0.118(3) Uani 1 1 d . . . . .
H14G H 0.3666 0.4243 0.4381 0.178 Uiso 1 1 calc R U . . .
H14H H 0.3421 0.4406 0.4988 0.178 Uiso 1 1 calc R U . . .
H14I H 0.3101 0.4137 0.4909 0.178 Uiso 1 1 calc R U . . .
C146 C 0.5800(2) 0.32832(7) 0.54832(18) 0.0383(8) Uani 1 1 d . . . . .
C147 C 0.5489(3) 0.32894(7) 0.6114(2) 0.0416(9) Uani 1 1 d . . . . .
C148 C 0.5333(3) 0.30791(8) 0.6437(2) 0.0465(10) Uani 1 1 d . . . . .
H148 H 0.5123 0.3084 0.6862 0.056 Uiso 1 1 calc R U . . .
C149 C 0.5480(3) 0.28592(7) 0.6148(2) 0.0435(9) Uani 1 1 d . . . . .
C150 C 0.5798(2) 0.28514(7) 0.55155(19) 0.0381(8) Uani 1 1 d . . . . .
C151 C 0.5944(2) 0.30657(7) 0.52005(19) 0.0398(9) Uani 1 1 d . . . . .
H151 H 0.6152 0.3062 0.4774 0.048 Uiso 1 1 calc R U . . .
C152 C 0.5061(4) 0.26541(9) 0.7096(2) 0.0640(14) Uani 1 1 d . . . . .
H15A H 0.4486 0.2715 0.7042 0.077 Uiso 1 1 calc R U . . .
H15B H 0.5418 0.2765 0.7399 0.077 Uiso 1 1 calc R U . . .
C153 C 0.5091(4) 0.24117(10) 0.7423(2) 0.0661(14) Uani 1 1 d . . . . .
H153 H 0.5648 0.2341 0.7390 0.079 Uiso 1 1 calc R U . . .
C154 C 0.5013(5) 0.24362(13) 0.8180(3) 0.097(2) Uani 1 1 d . U . . .
H15H H 0.4500 0.2526 0.8219 0.117 Uiso 0.521(9) 1 calc R U P C 1
H15I H 0.4944 0.2275 0.8368 0.117 Uiso 0.521(9) 1 calc R U P C 1
H15J H 0.5538 0.2503 0.8418 0.117 Uiso 0.479(9) 1 calc R U P C 2
H15K H 0.4954 0.2275 0.8368 0.117 Uiso 0.479(9) 1 calc R U P C 2
C155 C 0.4265(12) 0.2596(3) 0.8374(7) 0.107(3) Uani 0.479(9) 1 d . U P C 2
H15O H 0.4319 0.2758 0.8205 0.160 Uiso 0.479(9) 1 calc R U P C 2
H15P H 0.4285 0.2599 0.8874 0.160 Uiso 0.479(9) 1 calc R U P C 2
H15Q H 0.3736 0.2529 0.8163 0.160 Uiso 0.479(9) 1 calc R U P C 2
C156 C 0.4434(4) 0.22471(11) 0.7039(3) 0.0767(16) Uani 1 1 d . . . . .
H15C H 0.4494 0.2249 0.6546 0.092 Uiso 1 1 calc R U . . .
H15D H 0.3880 0.2312 0.7083 0.092 Uiso 1 1 calc R U . . .
C157 C 0.4473(4) 0.19846(12) 0.7292(3) 0.0919(19) Uani 1 1 d . . . . .
H15E H 0.4118 0.1886 0.6961 0.138 Uiso 1 1 calc R U . . .
H15F H 0.4279 0.1975 0.7740 0.138 Uiso 1 1 calc R U . . .
H15G H 0.5046 0.1927 0.7334 0.138 Uiso 1 1 calc R U . . .
C158 C 0.6179(4) 0.25885(8) 0.4616(2) 0.0624(13) Uani 1 1 d . . . . .
C159 C 0.6293(3) 0.23377(7) 0.4381(2) 0.0439(9) Uani 1 1 d . . . . .
C160 C 0.6093(2) 0.21259(7) 0.4694(2) 0.0411(9) Uani 1 1 d . . . . .
C161 C 0.6204(3) 0.19086(7) 0.4383(2) 0.0458(10) Uani 1 1 d . . . . .
H161 H 0.6053 0.1766 0.4592 0.055 Uiso 1 1 calc R U . . .
C162 C 0.6532(3) 0.18983(7) 0.3776(2) 0.0457(10) Uani 1 1 d . . . . .
H162 H 0.6617 0.1749 0.3574 0.055 Uiso 1 1 calc R U . . .
C163 C 0.6736(3) 0.21041(7) 0.3460(2) 0.0420(9) Uani 1 1 d . . . . .
C164 C 0.6612(3) 0.23215(7) 0.3759(2) 0.0462(10) Uani 1 1 d . . . . .
H164 H 0.6746 0.2463 0.3537 0.055 Uiso 1 1 calc R U . . .
C165 C 0.5581(3) 0.19319(8) 0.5649(2) 0.0513(11) Uani 1 1 d . . . . .
H16A H 0.5273 0.1823 0.5309 0.062 Uiso 1 1 calc R U . . .
H16B H 0.5210 0.1974 0.5987 0.062 Uiso 1 1 calc R U . . .
C166 C 0.6326(3) 0.18039(8) 0.6016(2) 0.0519(11) Uani 1 1 d . . . . .
H166 H 0.6695 0.1764 0.5668 0.062 Uiso 1 1 calc R U . . .
C167 C 0.6817(4) 0.19612(10) 0.6555(3) 0.0697(14) Uani 1 1 d . . . . .
H16E H 0.6878 0.2120 0.6350 0.084 Uiso 1 1 calc R U . . .
H16F H 0.6490 0.1982 0.6937 0.084 Uiso 1 1 calc R U . . .
C168 C 0.7667(4) 0.18718(13) 0.6848(3) 0.092(2) Uani 1 1 d . . . . .
H16G H 0.7986 0.1838 0.6473 0.138 Uiso 1 1 calc R U . . .
H16H H 0.7614 0.1726 0.7111 0.138 Uiso 1 1 calc R U . . .
H16I H 0.7955 0.1993 0.7151 0.138 Uiso 1 1 calc R U . . .
C169 C 0.6043(4) 0.15708(9) 0.6305(2) 0.0651(13) Uani 1 1 d . . . . .
H16C H 0.6499 0.1509 0.6646 0.078 Uiso 1 1 calc R U . . .
H16D H 0.5566 0.1604 0.6550 0.078 Uiso 1 1 calc R U . . .
C170 C 0.5793(4) 0.13794(9) 0.5773(3) 0.0751(15) Uani 1 1 d . . . . .
H17C H 0.5311 0.1433 0.5454 0.113 Uiso 1 1 calc R U . . .
H17D H 0.5651 0.1234 0.6003 0.113 Uiso 1 1 calc R U . . .
H17E H 0.6255 0.1347 0.5519 0.113 Uiso 1 1 calc R U . . .
C171 C 0.5149(3) 0.35350(9) 0.7036(2) 0.0520(11) Uani 1 1 d . . . . .
H17A H 0.5345 0.3691 0.7228 0.062 Uiso 1 1 calc R U . . .
H17B H 0.5434 0.3410 0.7335 0.062 Uiso 1 1 calc R U . . .
C172 C 0.4228(3) 0.35161(9) 0.7050(2) 0.0571(12) Uani 1 1 d . . . . .
H172 H 0.4033 0.3359 0.6855 0.069 Uiso 1 1 calc R U . . .
C173 C 0.3768(4) 0.37096(10) 0.6618(3) 0.0761(16) Uani 1 1 d . . . . .
H17F H 0.3846 0.3862 0.6872 0.091 Uiso 1 1 calc R U . . .
H17G H 0.4016 0.3727 0.6191 0.091 Uiso 1 1 calc R U . . .
C174 C 0.2854(4) 0.36638(13) 0.6432(5) 0.113(3) Uani 1 1 d . . . . .
H17M H 0.2610 0.3786 0.6109 0.170 Uiso 1 1 calc R U . . .
H17N H 0.2588 0.3669 0.6848 0.170 Uiso 1 1 calc R U . . .
H17O H 0.2769 0.3507 0.6218 0.170 Uiso 1 1 calc R U . . .
C175 C 0.4061(4) 0.35280(14) 0.7795(3) 0.096(2) Uani 1 1 d . . . . .
H17H H 0.4370 0.3664 0.8027 0.115 Uiso 1 1 calc R U . . .
H17I H 0.3463 0.3557 0.7799 0.115 Uiso 1 1 calc R U . . .
C176 C 0.4311(5) 0.3304(2) 0.8196(4) 0.145(4) Uani 1 1 d . . . . .
H17J H 0.3971 0.3171 0.7995 0.217 Uiso 1 1 calc R U . . .
H17K H 0.4229 0.3325 0.8675 0.217 Uiso 1 1 calc R U . . .
H17L H 0.4897 0.3269 0.8176 0.217 Uiso 1 1 calc R U . . .
C177 C 0.6244(6) 0.43694(14) 0.7771(6) 0.136(4) Uani 0.679(2) 1 d D . P D 1
H177 H 0.6432 0.4405 0.8267 0.163 Uiso 0.679(2) 1 calc R U P D 1
C178 C 0.6139(6) 0.31026(14) 0.2849(6) 0.086(3) Uani 0.531(4) 1 d D U P J 1
H178 H 0.6293 0.3093 0.3359 0.103 Uiso 0.531(4) 1 calc R U P J 1
Cl1 Cl 0.5172(4) 0.43378(14) 0.7630(3) 0.222(2) Uani 0.679(2) 1 d D U P D 1
Cl1A Cl 0.7065(7) 0.4369(3) 0.7537(6) 0.222(2) Uani 0.321(2) 1 d D U P D 2
Cl2 Cl 0.6557(4) 0.45971(7) 0.7269(2) 0.200(2) Uani 0.679(2) 1 d D U P D 1
Cl2A Cl 0.5574(9) 0.41059(14) 0.7695(5) 0.200(2) Uani 0.321(2) 1 d D U P D 2
Cl3 Cl 0.6685(3) 0.41034(6) 0.75496(17) 0.1354(12) Uani 0.679(2) 1 d D U P D 1
Cl3A Cl 0.5571(6) 0.45879(13) 0.7845(4) 0.1354(12) Uani 0.321(2) 1 d D U P D 2
Cl4 Cl 0.6823(4) 0.32934(10) 0.2491(3) 0.163(2) Uani 0.531(4) 1 d D U P J 1
Cl4A Cl 0.5992(7) 0.2979(2) 0.2434(6) 0.163(2) Uani 0.249(3) 1 d D U P E 2
Cl4B Cl 0.6377(12) 0.2829(3) 0.2670(7) 0.179(8) Uani 0.219(3) 1 d D U P F 3
Cl5 Cl 0.5158(4) 0.32268(11) 0.2636(3) 0.1507(19) Uani 0.531(4) 1 d D U P J 1
Cl5A Cl 0.7353(8) 0.3324(2) 0.2488(7) 0.1507(19) Uani 0.249(3) 1 d D U P E 2
Cl5B Cl 0.4766(8) 0.2900(2) 0.3172(6) 0.1507(19) Uani 0.219(3) 1 d D U P F 3
Cl6 Cl 0.6118(4) 0.28217(11) 0.2487(3) 0.1065(13) Uani 0.531(4) 1 d D U P J 1
Cl6A Cl 0.7613(5) 0.28857(12) 0.3103(3) 0.1065(13) Uani 0.249(3) 1 d D U P E 2
Cl6B Cl 0.5514(8) 0.32994(17) 0.2574(5) 0.1065(13) Uani 0.219(3) 1 d D U P F 3

loop_
_atom_site_aniso_label
_atom_site_aniso_U_11
_atom_site_aniso_U_22
_atom_site_aniso_U_33
_atom_site_aniso_U_23
_atom_site_aniso_U_13
_atom_site_aniso_U_12
O1 0.069(2) 0.0472(16) 0.0395(15) -0.0028(12) 0.0200(14) -0.0021(14)
O2 0.123(3) 0.0493(19) 0.078(2) 0.0060(17) 0.063(2) 0.009(2)
O3 0.071(2) 0.0469(17) 0.0376(15) -0.0025(12) 0.0196(14) -0.0014(14)
O4 0.079(2) 0.0479(17) 0.0517(17) 0.0053(13) 0.0298(16) -0.0090(15)
O5 0.143(6) 0.048(3) 0.047(3) 0.004(2) 0.027(3) 0.011(3)
O5A 0.143(6) 0.048(3) 0.047(3) 0.004(2) 0.027(3) 0.011(3)
O6 0.0599(19) 0.0486(16) 0.0422(15) 0.0065(12) 0.0180(13) -0.0008(14)
O7 0.070(2) 0.0381(15) 0.0436(15) -0.0015(12) 0.0257(14) 0.0040(13)
O8 0.225(6) 0.051(2) 0.054(2) -0.0129(17) 0.062(3) -0.046(3)
O9 0.0583(18) 0.0388(15) 0.0389(14) 0.0002(11) 0.0178(13) 0.0059(13)
O10 0.0675(19) 0.0387(15) 0.0389(14) 0.0099(11) 0.0232(13) 0.0100(13)
O11 0.079(2) 0.0453(18) 0.114(3) -0.0156(18) 0.062(2) -0.0112(17)
O12 0.0667(19) 0.0368(15) 0.0431(15) 0.0018(12) 0.0250(14) 0.0014(13)
O13 0.067(2) 0.0508(17) 0.0410(15) 0.0163(13) 0.0213(14) 0.0105(14)
O14 0.446(12) 0.042(2) 0.109(4) 0.014(2) 0.176(6) 0.023(4)
O15 0.068(2) 0.0424(16) 0.0441(15) 0.0108(12) 0.0240(14) 0.0033(14)
O16 0.084(3) 0.0475(18) 0.088(2) 0.0139(17) 0.051(2) 0.0140(17)
O17 0.070(2) 0.0425(16) 0.0469(16) -0.0062(12) 0.0270(15) -0.0043(14)
O18 0.085(2) 0.0429(16) 0.0460(16) -0.0072(13) 0.0286(16) -0.0038(15)
O19 0.078(2) 0.0471(17) 0.0477(17) 0.0023(13) 0.0237(15) -0.0114(15)
O20 0.151(4) 0.0483(19) 0.0460(18) 0.0049(15) 0.020(2) 0.019(2)
O21 0.077(2) 0.0426(16) 0.0448(16) 0.0044(12) 0.0247(15) -0.0030(15)
O22 0.0584(19) 0.0477(16) 0.0445(15) -0.0001(12) 0.0167(14) 0.0086(14)
O23 0.166(4) 0.0450(19) 0.059(2) -0.0048(16) 0.058(2) -0.012(2)
O24 0.068(2) 0.0522(18) 0.0442(16) 0.0000(13) 0.0237(14) 0.0061(15)
N1 0.046(2) 0.0420(19) 0.0423(18) 0.0016(14) 0.0140(15) 0.0022(15)
N2 0.055(2) 0.0375(18) 0.0421(18) 0.0049(14) 0.0168(16) 0.0059(15)
N3 0.054(2) 0.0409(18) 0.0367(17) 0.0015(14) 0.0141(15) 0.0026(15)
N4 0.052(2) 0.0387(18) 0.0375(17) 0.0043(14) 0.0137(15) -0.0006(15)
N5 0.049(2) 0.0415(19) 0.0372(17) 0.0023(14) 0.0096(15) -0.0023(15)
N6 0.052(2) 0.0413(19) 0.0414(18) 0.0004(14) 0.0148(15) -0.0039(15)
N7 0.0434(18) 0.0321(16) 0.0369(16) 0.0003(13) 0.0106(14) -0.0001(13)
N8 0.0462(19) 0.0344(16) 0.0387(17) 0.0007(13) 0.0154(14) 0.0034(14)
N9 0.047(2) 0.0427(19) 0.0412(18) 0.0028(14) 0.0112(15) -0.0001(15)
N10 0.050(2) 0.0408(18) 0.0381(17) 0.0003(14) 0.0139(15) -0.0019(15)
N11 0.0457(19) 0.0394(18) 0.0397(17) 0.0007(14) 0.0132(15) 0.0017(14)
N12 0.050(2) 0.0424(18) 0.0361(17) 0.0086(14) 0.0160(15) 0.0044(15)
N13 0.053(2) 0.0388(19) 0.0465(19) 0.0042(15) 0.0154(16) -0.0002(15)
N14 0.055(2) 0.0423(19) 0.0456(19) 0.0045(15) 0.0179(16) 0.0019(16)
N15 0.055(2) 0.0367(18) 0.0430(18) -0.0033(14) 0.0191(16) -0.0023(15)
N16 0.049(2) 0.0365(17) 0.0384(17) 0.0013(13) 0.0093(15) -0.0008(14)
C1 0.048(2) 0.042(2) 0.0338(19) 0.0035(16) 0.0103(17) 0.0073(17)
C2 0.048(2) 0.040(2) 0.044(2) 0.0088(17) 0.0115(18) -0.0003(17)
C3 0.051(2) 0.040(2) 0.040(2) -0.0035(17) 0.0100(18) 0.0039(18)
C4 0.044(2) 0.044(2) 0.0324(19) -0.0014(16) 0.0085(16) -0.0017(17)
C5 0.050(2) 0.041(2) 0.037(2) 0.0014(16) 0.0093(18) 0.0002(18)
C6 0.055(3) 0.039(2) 0.039(2) -0.0002(17) 0.0132(18) 0.0043(18)
C7 0.058(3) 0.047(2) 0.039(2) 0.0029(18) 0.0159(19) -0.001(2)
C8 0.059(3) 0.051(2) 0.042(2) -0.0062(18) 0.019(2) 0.001(2)
C9 0.062(3) 0.056(3) 0.039(2) -0.0002(19) 0.011(2) 0.002(2)
C10 0.086(4) 0.067(3) 0.067(3) -0.017(3) 0.018(3) -0.006(3)
C11 0.111(6) 0.066(4) 0.111(5) -0.015(4) -0.008(4) 0.014(4)
C11A 0.21(2) 0.27(3) 0.106(15) -0.027(18) 0.047(17) 0.04(2)
C11B 0.085(11) 0.149(12) 0.047(7) 0.003(7) 0.015(7) 0.019(10)
C12 0.103(5) 0.077(4) 0.055(3) 0.007(3) -0.004(3) 0.002(3)
C13 0.114(6) 0.151(7) 0.079(4) 0.012(5) -0.022(4) 0.037(5)
C14 0.041(2) 0.040(2) 0.0343(19) 0.0042(16) 0.0064(16) -0.0009(16)
C15 0.042(2) 0.043(2) 0.041(2) 0.0009(17) 0.0044(17) 0.0017(17)
C15B 0.178(9) 0.085(6) 0.061(5) 0.000(4) 0.034(6) -0.006(6)
C16 0.047(2) 0.051(2) 0.036(2) 0.0017(17) 0.0112(18) -0.0034(19)
C17 0.046(2) 0.043(2) 0.037(2) 0.0038(16) 0.0096(17) -0.0040(17)
C17A 0.213(12) 0.092(7) 0.097(9) -0.012(6) 0.009(8) -0.006(7)
C17B 0.111(6) 0.076(5) 0.070(4) -0.015(4) 0.015(5) 0.007(4)
C17C 0.111(6) 0.076(5) 0.070(4) -0.015(4) 0.015(5) 0.007(4)
C18 0.040(2) 0.044(2) 0.0350(19) 0.0025(16) 0.0061(16) 0.0006(17)
C19 0.048(2) 0.046(2) 0.0346(19) 0.0013(17) 0.0131(17) -0.0001(18)
C20 0.058(3) 0.048(2) 0.042(2) -0.0032(18) 0.016(2) 0.003(2)
C21 0.060(3) 0.048(2) 0.044(2) -0.0029(18) 0.009(2) -0.001(2)
C22 0.073(3) 0.051(3) 0.066(3) 0.005(2) 0.008(3) -0.006(2)
C23 0.071(4) 0.069(4) 0.099(4) -0.003(3) -0.001(3) -0.015(3)
C24 0.089(4) 0.086(4) 0.042(3) -0.003(2) 0.017(3) 0.001(3)
C25 0.077(4) 0.142(6) 0.060(3) 0.022(4) 0.025(3) -0.005(4)
C26 0.067(3) 0.056(3) 0.040(2) 0.0109(19) 0.013(2) -0.007(2)
C27 0.093(5) 0.100(5) 0.101(5) -0.012(4) 0.053(4) -0.026(4)
C28 0.090(6) 0.112(6) 0.185(9) -0.018(6) 0.048(6) -0.033(5)
C29 0.127(8) 0.112(8) 0.276(15) 0.022(8) -0.050(9) -0.030(6)
C30 0.130(16) 0.134(17) 0.169(11) 0.024(10) 0.107(11) 0.011(9)
C30A 0.130(16) 0.134(17) 0.169(11) 0.024(10) 0.107(11) 0.011(9)
C31 0.239(19) 0.182(15) 0.156(11) 0.079(11) 0.145(13) 0.084(12)
C31A 0.239(19) 0.182(15) 0.156(11) 0.079(11) 0.145(13) 0.084(12)
C32 0.179(7) 0.044(3) 0.060(3) 0.011(2) 0.059(4) 0.017(3)
C33 0.066(3) 0.042(2) 0.040(2) 0.0060(17) 0.016(2) 0.002(2)
C34 0.040(2) 0.044(2) 0.0357(19) 0.0029(16) 0.0072(16) -0.0034(17)
C35 0.051(2) 0.038(2) 0.044(2) 0.0076(17) 0.0107(19) -0.0050(18)
C36 0.050(2) 0.032(2) 0.047(2) -0.0002(16) 0.0114(19) -0.0014(17)
C37 0.039(2) 0.041(2) 0.038(2) 0.0036(16) 0.0067(16) -0.0027(17)
C38 0.071(3) 0.037(2) 0.042(2) 0.0066(17) 0.019(2) 0.000(2)
C39 0.061(3) 0.053(3) 0.038(2) 0.0061(18) 0.015(2) -0.008(2)
C40 0.058(3) 0.088(4) 0.051(3) 0.001(2) 0.015(2) -0.017(3)
C41 0.063(4) 0.129(6) 0.081(4) 0.016(4) 0.016(3) 0.002(4)
C42 0.061(4) 0.230(11) 0.098(5) 0.007(6) 0.013(4) -0.002(5)
C43 0.095(5) 0.093(5) 0.082(4) -0.003(3) 0.023(3) -0.040(4)
C44 0.126(7) 0.069(4) 0.182(9) -0.005(5) 0.037(6) -0.029(4)
C45 0.041(2) 0.038(2) 0.0368(19) 0.0010(16) 0.0099(16) -0.0022(16)
C46 0.039(2) 0.035(2) 0.045(2) 0.0037(16) 0.0091(17) -0.0033(16)
C47 0.047(2) 0.033(2) 0.044(2) -0.0056(16) 0.0068(18) 0.0024(17)
C48 0.041(2) 0.0334(19) 0.038(2) 0.0003(15) 0.0100(16) 0.0007(16)
C49 0.047(2) 0.037(2) 0.0355(19) 0.0008(15) 0.0089(17) -0.0013(17)
C50 0.054(3) 0.038(2) 0.041(2) -0.0024(16) 0.0152(18) -0.0035(18)
C51 0.077(3) 0.044(2) 0.039(2) -0.0068(18) 0.019(2) 0.003(2)
C52 0.080(3) 0.046(2) 0.056(3) 0.002(2) 0.029(2) 0.012(2)
C53 0.139(6) 0.057(3) 0.076(4) -0.005(3) 0.045(4) 0.023(4)
C54 0.166(8) 0.048(3) 0.140(7) -0.013(4) 0.040(6) -0.010(4)
C55 0.081(4) 0.085(4) 0.086(4) 0.011(3) 0.033(3) 0.013(3)
C56 0.080(5) 0.181(9) 0.141(7) 0.029(6) 0.039(5) 0.026(5)
C57 0.071(3) 0.038(2) 0.038(2) -0.0023(17) 0.016(2) -0.007(2)
C58 0.039(2) 0.0353(19) 0.0325(18) 0.0011(15) 0.0072(15) 0.0002(15)
C59 0.041(2) 0.036(2) 0.0354(19) -0.0001(15) 0.0080(16) 0.0049(16)
C60 0.051(2) 0.043(2) 0.0329(19) 0.0047(16) 0.0158(17) 0.0090(18)
C61 0.044(2) 0.038(2) 0.0317(18) 0.0073(15) 0.0092(16) 0.0074(16)
C62 0.036(2) 0.036(2) 0.0350(19) 0.0021(15) 0.0057(16) 0.0041(15)
C63 0.041(2) 0.040(2) 0.0303(18) 0.0012(15) 0.0105(16) 0.0023(16)
C64 0.055(3) 0.045(2) 0.039(2) -0.0050(17) 0.0110(19) 0.0071(19)
C65 0.054(3) 0.044(2) 0.046(2) -0.0023(18) 0.0150(19) 0.0078(19)
C66 0.068(3) 0.048(3) 0.075(3) 0.003(2) 0.014(3) 0.014(2)
C67 0.072(4) 0.082(4) 0.123(5) 0.014(4) 0.002(4) 0.027(3)
C68 0.074(3) 0.062(3) 0.051(3) -0.007(2) 0.024(2) 0.008(2)
C69 0.080(4) 0.079(4) 0.049(3) 0.004(2) 0.019(3) -0.006(3)
C70 0.079(3) 0.047(2) 0.040(2) 0.0102(18) 0.024(2) 0.018(2)
C71 0.069(3) 0.044(2) 0.043(2) 0.0106(18) 0.020(2) 0.013(2)
C72 0.064(3) 0.070(3) 0.055(3) 0.009(2) 0.015(2) 0.009(2)
C73 0.093(4) 0.069(4) 0.082(4) 0.004(3) 0.022(3) -0.013(3)
C74 0.153(6) 0.056(3) 0.053(3) 0.011(2) 0.044(3) 0.001(3)
C75A 0.230(19) 0.084(9) 0.050(6) -0.006(6) 0.020(8) -0.059(11)
C75 0.191(17) 0.069(8) 0.069(8) 0.015(6) 0.074(10) 0.034(9)
C76 0.052(3) 0.039(2) 0.048(2) -0.0007(17) 0.0178(19) 0.0023(18)
C77 0.046(2) 0.0341(19) 0.040(2) 0.0029(16) 0.0127(17) 0.0068(17)
C78 0.042(2) 0.039(2) 0.0356(19) 0.0043(16) 0.0101(16) 0.0029(16)
C79 0.050(2) 0.0309(19) 0.044(2) 0.0018(16) 0.0114(18) -0.0036(17)
C80 0.051(2) 0.036(2) 0.039(2) -0.0001(16) 0.0103(18) 0.0011(17)
C81 0.042(2) 0.038(2) 0.0360(19) 0.0046(16) 0.0090(16) 0.0080(16)
C82 0.045(2) 0.037(2) 0.043(2) 0.0085(16) 0.0164(18) 0.0055(17)
C83 0.055(3) 0.039(2) 0.046(2) 0.0039(17) 0.0227(19) -0.0012(18)
C84 0.058(3) 0.045(2) 0.041(2) -0.0019(17) 0.0101(19) 0.0052(19)
C85 0.079(4) 0.047(3) 0.062(3) 0.009(2) 0.014(3) 0.004(2)
C86 0.081(4) 0.045(3) 0.103(4) 0.007(3) -0.005(3) -0.004(3)
C87 0.078(3) 0.054(3) 0.053(3) -0.008(2) 0.008(2) 0.005(2)
C88 0.085(4) 0.092(4) 0.068(3) -0.025(3) -0.004(3) 0.011(3)
C89 0.047(2) 0.040(2) 0.043(2) 0.0006(17) 0.0134(18) -0.0014(17)
C90 0.055(3) 0.042(2) 0.044(2) 0.0026(17) 0.0132(19) -0.0032(19)
C91 0.053(3) 0.036(2) 0.048(2) -0.0028(17) 0.0124(19) 0.0000(18)
C92 0.045(2) 0.044(2) 0.036(2) -0.0037(16) 0.0113(17) -0.0034(17)
C93 0.050(2) 0.039(2) 0.038(2) 0.0011(16) 0.0110(18) 0.0004(17)
C94 0.049(2) 0.040(2) 0.046(2) -0.0002(17) 0.0171(19) 0.0005(18)
C95 0.054(3) 0.043(2) 0.043(2) 0.0028(18) 0.0136(19) 0.0002(19)
C96 0.049(2) 0.048(2) 0.046(2) -0.0077(18) 0.0181(19) -0.0004(19)
C97 0.063(3) 0.053(3) 0.044(2) 0.0007(19) 0.007(2) 0.000(2)
C98 0.091(4) 0.059(3) 0.073(3) -0.018(3) 0.008(3) -0.008(3)
C99 0.108(5) 0.057(4) 0.140(6) -0.016(4) -0.034(5) 0.016(3)
C100 0.102(5) 0.066(3) 0.054(3) 0.008(2) 0.003(3) -0.004(3)
C101 0.100(5) 0.131(6) 0.067(4) 0.015(4) -0.018(4) 0.007(4)
C102 0.042(2) 0.040(2) 0.0355(19) -0.0002(16) 0.0077(16) -0.0038(17)
C103 0.046(2) 0.041(2) 0.036(2) -0.0048(16) 0.0090(17) -0.0044(17)
C104 0.052(3) 0.051(2) 0.038(2) -0.0036(18) 0.0157(18) -0.0071(19)
C105 0.045(2) 0.043(2) 0.037(2) 0.0016(16) 0.0083(17) -0.0106(17)
C106 0.042(2) 0.041(2) 0.0342(19) -0.0035(16) 0.0053(16) -0.0041(17)
C107 0.042(2) 0.042(2) 0.0337(19) -0.0024(16) 0.0108(16) -0.0041(17)
C108 0.059(3) 0.057(3) 0.044(2) -0.0083(19) 0.016(2) -0.006(2)
C109 0.071(3) 0.064(3) 0.051(3) -0.005(2) 0.012(2) -0.010(2)
C110 0.091(4) 0.055(3) 0.087(4) 0.006(3) 0.000(3) -0.011(3)
C111 0.097(5) 0.078(4) 0.125(6) 0.010(4) -0.036(4) -0.022(4)
C112 0.116(6) 0.208(10) 0.056(4) -0.001(5) 0.021(4) -0.029(6)
C113 0.067(7) 0.187(14) 0.062(6) 0.035(8) 0.015(5) -0.004(7)
C114 0.066(3) 0.063(3) 0.041(2) 0.010(2) 0.012(2) -0.006(2)
C115 0.087(4) 0.095(4) 0.074(4) 0.023(3) 0.032(3) -0.009(3)
C116 0.132(7) 0.143(7) 0.115(6) 0.023(5) 0.067(5) 0.007(6)
C117 0.24(2) 0.153(16) 0.128(13) 0.041(11) 0.090(15) 0.077(15)
C118 0.104(6) 0.124(7) 0.132(7) 0.008(5) 0.016(5) -0.041(5)
C119 0.110(7) 0.131(8) 0.241(13) -0.017(8) 0.018(8) -0.032(6)
C120 0.063(3) 0.043(2) 0.038(2) 0.0038(18) 0.0053(19) 0.002(2)
C121 0.045(2) 0.037(2) 0.037(2) 0.0014(16) 0.0036(17) -0.0048(17)
C122 0.043(2) 0.039(2) 0.038(2) 0.0050(16) 0.0060(17) -0.0025(17)
C123 0.053(3) 0.036(2) 0.047(2) 0.0107(17) 0.0130(19) -0.0009(18)
C124 0.047(2) 0.033(2) 0.052(2) 0.0039(17) 0.0101(19) 0.0020(17)
C125 0.037(2) 0.040(2) 0.041(2) 0.0025(16) 0.0081(16) 0.0000(16)
C126 0.046(2) 0.036(2) 0.040(2) 0.0028(16) 0.0077(17) -0.0021(17)
C127 0.082(3) 0.049(3) 0.041(2) 0.0076(19) 0.016(2) -0.004(2)
C128 0.078(3) 0.049(3) 0.053(3) 0.006(2) 0.022(2) -0.007(2)
C129 0.118(6) 0.070(4) 0.089(4) 0.026(3) 0.014(4) -0.028(4)
C130 0.121(7) 0.056(4) 0.254(12) 0.059(6) -0.028(7) -0.010(4)
C131 0.085(4) 0.072(4) 0.099(4) 0.003(3) 0.034(4) 0.001(3)
C132 0.064(4) 0.118(6) 0.125(6) 0.011(5) 0.018(4) -0.008(4)
C133 0.037(2) 0.040(2) 0.042(2) 0.0015(16) 0.0091(17) 0.0040(16)
C134 0.045(2) 0.039(2) 0.051(2) 0.0033(17) 0.0142(19) -0.0006(17)
C135 0.048(2) 0.037(2) 0.049(2) -0.0069(17) 0.0114(19) 0.0025(17)
C136 0.036(2) 0.046(2) 0.0350(19) -0.0017(16) 0.0075(16) 0.0055(16)
C137 0.042(2) 0.037(2) 0.040(2) -0.0010(16) 0.0078(17) -0.0011(16)
C138 0.050(2) 0.036(2) 0.043(2) -0.0046(16) 0.0103(18) 0.0006(17)
C139 0.057(3) 0.044(2) 0.037(2) -0.0009(18) 0.0130(19) 0.0010(19)
C140 0.068(3) 0.057(3) 0.042(2) -0.0094(19) 0.019(2) 0.006(2)
C141 0.063(3) 0.060(3) 0.064(3) 0.000(2) 0.026(2) 0.011(2)
C142 0.084(4) 0.076(4) 0.111(5) -0.020(3) 0.039(4) 0.010(3)
C143 0.122(7) 0.070(4) 0.215(10) -0.039(5) 0.067(7) 0.000(4)
C144 0.065(4) 0.082(4) 0.087(4) 0.003(3) 0.019(3) 0.010(3)
C145 0.072(5) 0.136(7) 0.146(7) 0.009(6) 0.013(5) 0.012(4)
C146 0.039(2) 0.045(2) 0.0318(18) 0.0041(16) 0.0070(16) 0.0022(17)
C147 0.041(2) 0.045(2) 0.039(2) 0.0031(17) 0.0069(17) 0.0061(17)
C148 0.051(3) 0.055(3) 0.036(2) 0.0098(18) 0.0139(18) 0.010(2)
C149 0.046(2) 0.049(2) 0.036(2) 0.0139(17) 0.0090(17) 0.0100(18)
C150 0.034(2) 0.046(2) 0.0345(19) 0.0066(16) 0.0066(16) 0.0079(16)
C151 0.041(2) 0.047(2) 0.0328(19) 0.0029(16) 0.0120(16) 0.0015(17)
C152 0.086(4) 0.067(3) 0.046(2) 0.019(2) 0.032(2) 0.021(3)
C153 0.075(4) 0.077(3) 0.049(3) 0.020(2) 0.017(2) 0.007(3)
C154 0.138(6) 0.099(5) 0.060(3) 0.024(3) 0.031(4) -0.007(4)
C155 0.178(9) 0.085(6) 0.061(5) 0.000(4) 0.034(6) -0.006(6)
C156 0.068(4) 0.103(5) 0.059(3) 0.013(3) 0.009(3) 0.003(3)
C157 0.099(5) 0.106(5) 0.074(4) 0.006(3) 0.019(3) -0.012(4)
C158 0.101(4) 0.045(3) 0.049(3) 0.011(2) 0.034(3) 0.012(2)
C159 0.053(2) 0.042(2) 0.038(2) 0.0067(17) 0.0127(18) 0.0007(18)
C160 0.041(2) 0.044(2) 0.039(2) 0.0100(17) 0.0081(17) 0.0029(17)
C161 0.058(3) 0.037(2) 0.044(2) 0.0096(17) 0.0123(19) -0.0025(18)
C162 0.053(3) 0.039(2) 0.046(2) 0.0021(17) 0.0079(19) 0.0018(18)
C163 0.045(2) 0.044(2) 0.039(2) 0.0050(17) 0.0110(17) 0.0010(18)
C164 0.058(3) 0.039(2) 0.045(2) 0.0072(17) 0.0159(19) -0.0007(19)
C165 0.061(3) 0.049(2) 0.048(2) 0.0113(19) 0.019(2) -0.004(2)
C166 0.066(3) 0.051(3) 0.041(2) 0.0064(19) 0.012(2) 0.000(2)
C167 0.085(4) 0.060(3) 0.063(3) -0.001(2) 0.006(3) 0.003(3)
C168 0.081(4) 0.120(6) 0.070(4) -0.022(4) -0.003(3) 0.004(4)
C169 0.089(4) 0.051(3) 0.057(3) 0.011(2) 0.020(3) 0.004(3)
C170 0.095(4) 0.049(3) 0.081(4) 0.012(3) 0.011(3) -0.008(3)
C171 0.054(3) 0.065(3) 0.038(2) -0.0043(19) 0.0090(19) 0.003(2)
C172 0.058(3) 0.064(3) 0.051(3) -0.005(2) 0.015(2) 0.008(2)
C173 0.067(4) 0.059(3) 0.102(4) -0.008(3) 0.011(3) 0.012(3)
C174 0.079(5) 0.084(5) 0.167(8) -0.004(5) -0.012(5) 0.025(4)
C175 0.092(5) 0.139(6) 0.064(4) -0.004(4) 0.038(3) 0.004(4)
C176 0.108(6) 0.258(12) 0.073(4) 0.048(6) 0.030(4) -0.006(7)
C177 0.213(12) 0.092(7) 0.097(9) -0.012(6) 0.009(8) -0.006(7)
C178 0.111(6) 0.076(5) 0.070(4) -0.015(4) 0.015(5) 0.007(4)
Cl1 0.203(5) 0.294(7) 0.180(4) 0.049(4) 0.060(4) 0.055(5)
Cl1A 0.203(5) 0.294(7) 0.180(4) 0.049(4) 0.060(4) 0.055(5)
Cl2 0.352(6) 0.096(2) 0.134(3) 0.0002(19) -0.031(3) -0.060(3)
Cl2A 0.352(6) 0.096(2) 0.134(3) 0.0002(19) -0.031(3) -0.060(3)
Cl3 0.199(4) 0.104(2) 0.1062(19) 0.0070(15) 0.033(2) 0.036(2)
Cl3A 0.199(4) 0.104(2) 0.1062(19) 0.0070(15) 0.033(2) 0.036(2)
Cl4 0.212(6) 0.161(4) 0.110(3) -0.045(3) -0.002(3) -0.018(4)
Cl4A 0.212(6) 0.161(4) 0.110(3) -0.045(3) -0.002(3) -0.018(4)
Cl4B 0.375(19) 0.105(8) 0.066(7) 0.012(6) 0.059(10) 0.114(11)
Cl5 0.168(4) 0.152(4) 0.139(3) 0.009(3) 0.043(3) 0.044(3)
Cl5A 0.168(4) 0.152(4) 0.139(3) 0.009(3) 0.043(3) 0.044(3)
Cl5B 0.168(4) 0.152(4) 0.139(3) 0.009(3) 0.043(3) 0.044(3)
Cl6 0.157(3) 0.088(2) 0.074(2) -0.0125(17) 0.016(2) 0.015(2)
Cl6A 0.157(3) 0.088(2) 0.074(2) -0.0125(17) 0.016(2) 0.015(2)
Cl6B 0.157(3) 0.088(2) 0.074(2) -0.0125(17) 0.016(2) 0.015(2)

loop_
_atom_type_symbol
_atom_type_description
_atom_type_scat_dispersion_real
_atom_type_scat_dispersion_imag
_atom_type_scat_source
C C 0.0181 0.0091 'International Tables Vol C Tables 4.2.6.8 and 6.1.1.4'
H H 0.0000 0.0000 'International Tables Vol C Tables 4.2.6.8 and 6.1.1.4'
N N 0.0311 0.0180 'International Tables Vol C Tables 4.2.6.8 and 6.1.1.4'
O O 0.0492 0.0322 'International Tables Vol C Tables 4.2.6.8 and 6.1.1.4'
Cl Cl 0.3639 0.7018 'International Tables Vol C Tables 4.2.6.8 and 6.1.1.4'

loop_
_geom_angle_atom_site_label_1
_geom_angle_atom_site_label_2
_geom_angle_atom_site_label_3
_geom_angle
C4 O1 C8 119.7(3)
C15 O3 C20 118.6(3)
C17 O4 C26 119.8(3)
C34 O6 C39 119.6(3)
C48 O7 C51 118.7(3)
C59 O9 C64 118.5(3)
C61 O10 C70 116.1(3)
C78 O12 C83 119.4(3)
C149 O13 C152 116.1(3)
C160 O15 C165 119.0(3)
C92 O17 C96 120.3(3)
C103 O18 C108 119.5(3)
C105 O19 C114 120.1(3)
C122 O21 C127 119.8(3)
C136 O22 C140 119.2(3)
C147 O24 C171 118.9(3)
N2 N1 C81 114.0(3)
N1 N2 C1 114.8(3)
C7 N3 C14 125.8(3)
C7 N3 H3 117.1
C14 N3 H3 117.1
C32 N4 C18 126.2(4)
C32 N4 H4 116.9
C18 N4 H4 116.9
N6 N5 C37 113.2(3)
N5 N6 C45 115.3(3)
C57 N7 C58 126.9(3)
C57 N7 H7 116.6
C58 N7 H7 116.6
C76 N8 C62 125.2(3)
C76 N8 H8 117.4
C62 N8 H8 117.4
N10 N9 C125 112.6(3)
N9 N10 C133 115.8(3)
C139 N11 C146 126.4(3)
C139 N11 H11 116.8
C146 N11 H11 116.8
C158 N12 C150 125.9(3)
C158 N12 H12 117.1
C150 N12 H12 117.1
N14 N13 C163 113.7(3)
N13 N14 C89 115.1(3)
C95 N15 C102 125.4(3)
C95 N15 H15 117.3
C102 N15 H15 117.3
C120 N16 C106 126.4(3)
C120 N16 H16 116.8
C106 N16 H16 116.8
C6 C1 C2 119.6(3)
C6 C1 N2 115.5(3)
C2 C1 N2 124.9(3)
C3 C2 C1 119.6(4)
C3 C2 H2 120.2
C1 C2 H2 120.2
C2 C3 C4 121.0(4)
C2 C3 H3A 119.5
C4 C3 H3A 119.5
O1 C4 C3 123.2(3)
O1 C4 C5 116.8(3)
C3 C4 C5 120.0(3)
C4 C5 C6 117.7(4)
C4 C5 C7 128.6(3)
C6 C5 C7 113.7(3)
C1 C6 C5 122.1(4)
C1 C6 H6 119.0
C5 C6 H6 119.0
O2 C7 N3 122.3(4)
O2 C7 C5 119.5(4)
N3 C7 C5 118.2(4)
O1 C8 C9 113.9(4)
O1 C8 H8A 108.8
C9 C8 H8A 108.8
O1 C8 H8B 108.8
C9 C8 H8B 108.8
H8A C8 H8B 107.7
C8 C9 C12 112.2(4)
C8 C9 C10 108.9(4)
C12 C9 C10 112.6(4)
C8 C9 H9 107.6
C12 C9 H9 107.6
C10 C9 H9 107.6
C11 C10 C9 115.6(5)
C11 C10 H10H 108.4
C9 C10 H10H 108.4
C11 C10 H10I 108.4
C9 C10 H10I 108.4
H10H C10 H10I 107.4
C10 C11 H0AA 109.5
C10 C11 H 109.5
H0AA C11 H 109.5
C10 C11 HA 109.5
H0AA C11 HA 109.5
H C11 HA 109.5
C112 C11A H11Y 109.5
C112 C11A HB 109.5
H11Y C11A HB 109.5
C112 C11A HC 109.5
H11Y C11A HC 109.5
HB C11A HC 109.5
C116 C11B H11Z 109.5
C116 C11B HD 109.5
H11Z C11B HD 109.5
C116 C11B HE 109.5
H11Z C11B HE 109.5
HD C11B HE 109.5
C13 C12 C9 114.9(5)
C13 C12 H12E 108.5
C9 C12 H12E 108.5
C13 C12 H12F 108.5
C9 C12 H12F 108.5
H12E C12 H12F 107.5
C12 C13 H13I 109.5
C12 C13 H13J 109.5
H13I C13 H13J 109.5
C12 C13 H13K 109.5
H13I C13 H13K 109.5
H13J C13 H13K 109.5
C19 C14 C15 118.5(3)
C19 C14 N3 124.1(3)
C15 C14 N3 117.4(3)
O3 C15 C16 125.3(4)
O3 C15 C14 114.9(3)
C16 C15 C14 119.7(4)
C154 C15B H15L 109.5
C154 C15B H15M 109.5
H15L C15B H15M 109.5
C154 C15B H15N 109.5
H15L C15B H15N 109.5
H15M C15B H15N 109.5
C15 C16 C17 121.3(4)
C15 C16 H16J 119.4
C17 C16 H16J 119.4
O4 C17 C16 125.8(3)
O4 C17 C18 114.9(3)
C16 C17 C18 119.2(4)
Cl3A C17A Cl2A 104.0(8)
Cl3A C17A Cl1A 111.9(10)
Cl2A C17A Cl1A 113.3(10)
Cl3A C17A H17P 109.2
Cl2A C17A H17P 109.2
Cl1A C17A H17P 109.2
Cl4A C17B Cl5A 117.9(10)
Cl4A C17B Cl6A 111.0(8)
Cl5A C17B Cl6A 106.9(8)
Cl4A C17B H17Q 106.8
Cl5A C17B H17Q 106.8
Cl6A C17B H17Q 106.8
Cl6B C17C Cl5B 113.1(9)
Cl6B C17C Cl4B 119.6(9)
Cl5B C17C Cl4B 116.8(10)
Cl6B C17C H17R 100.9
Cl5B C17C H17R 100.9
Cl4B C17C H17R 100.9
C19 C18 N4 123.6(3)
C19 C18 C17 118.9(4)
N4 C18 C17 117.5(3)
C18 C19 C14 122.4(3)
C18 C19 H19 118.8
C14 C19 H19 118.8
O3 C20 C21 113.8(4)
O3 C20 H20A 108.8
C21 C20 H20A 108.8
O3 C20 H20B 108.8
C21 C20 H20B 108.8
H20A C20 H20B 107.7
C22 C21 C20 111.3(4)
C22 C21 C24 111.6(4)
C20 C21 C24 108.0(4)
C22 C21 H21 108.6
C20 C21 H21 108.6
C24 C21 H21 108.6
C21 C22 C23 113.5(4)
C21 C22 H22A 108.9
C23 C22 H22A 108.9
C21 C22 H22B 108.9
C23 C22 H22B 108.9
H22A C22 H22B 107.7
C22 C23 H23A 109.5
C22 C23 H23B 109.5
H23A C23 H23B 109.5
C22 C23 H23C 109.5
H23A C23 H23C 109.5
H23B C23 H23C 109.5
C25 C24 C21 114.6(5)
C25 C24 H24A 108.6
C21 C24 H24A 108.6
C25 C24 H24B 108.6
C21 C24 H24B 108.6
H24A C24 H24B 107.6
C24 C25 H25A 109.5
C24 C25 H25B 109.5
H25A C25 H25B 109.5
C24 C25 H25C 109.5
H25A C25 H25C 109.5
H25B C25 H25C 109.5
O4 C26 C27 112.9(4)
O4 C26 H26A 109.0
C27 C26 H26A 109.0
O4 C26 H26B 109.0
C27 C26 H26B 109.0
H26A C26 H26B 107.8
C28 C27 C30A 116.2(15)
C28 C27 C26 111.7(6)
C30A C27 C26 122.6(15)
C28 C27 C30 113.8(10)
C26 C27 C30 100.8(7)
C28 C27 H27 110.1
C26 C27 H27 110.0
C30 C27 H27 110.0
C29 C28 C27 117.7(8)
C29 C28 H28A 107.9
C27 C28 H28A 107.9
C29 C28 H28B 107.9
C27 C28 H28B 107.9
H28A C28 H28B 107.2
C28 C29 H29A 109.5
C28 C29 H29B 109.5
H29A C29 H29B 109.5
C28 C29 H29C 109.5
H29A C29 H29C 109.5
H29B C29 H29C 109.5
C31 C30 C27 117.0(11)
C31 C30 H30A 108.1
C27 C30 H30A 108.1
C31 C30 H30B 108.1
C27 C30 H30B 108.1
H30A C30 H30B 107.3
C31A C30A C27 102.0(13)
C31A C30A H30C 111.4
C27 C30A H30C 111.4
C31A C30A H30D 111.4
C27 C30A H30D 111.4
H30C C30A H30D 109.2
C30 C31 H31A 109.5
C30 C31 H31B 109.5
H31A C31 H31B 109.5
C30 C31 H31C 109.5
H31A C31 H31C 109.5
H31B C31 H31C 109.5
C30A C31A H31D 109.5
C30A C31A H31E 109.5
H31D C31A H31E 109.5
C30A C31A H31F 109.5
H31D C31A H31F 109.5
H31E C31A H31F 109.5
O5A C32 N4 119.4(5)
N4 C32 O5 113.7(6)
O5A C32 C33 115.8(5)
N4 C32 C33 120.1(4)
O5 C32 C33 112.7(6)
C38 C33 C34 118.5(4)
C38 C33 C32 114.6(4)
C34 C33 C32 126.9(4)
O6 C34 C35 123.4(3)
O6 C34 C33 116.8(4)
C35 C34 C33 119.8(3)
C36 C35 C34 120.5(4)
C36 C35 H35 119.7
C34 C35 H35 119.7
C35 C36 C37 120.0(4)
C35 C36 H36 120.0
C37 C36 H36 120.0
C38 C37 C36 119.5(4)
C38 C37 N5 123.4(3)
C36 C37 N5 117.0(3)
C37 C38 C33 121.6(4)
C37 C38 H38 119.2
C33 C38 H38 119.2
O6 C39 C40 112.8(4)
O6 C39 H39A 109.0
C40 C39 H39A 109.0
O6 C39 H39B 109.0
C40 C39 H39B 109.0
H39A C39 H39B 107.8
C41 C40 C39 110.4(5)
C41 C40 C43 112.2(5)
C39 C40 C43 109.7(4)
C41 C40 H40 108.1
C39 C40 H40 108.1
C43 C40 H40 108.1
C42 C41 C40 115.3(7)
C42 C41 H41A 108.5
C40 C41 H41A 108.5
C42 C41 H41B 108.5
C40 C41 H41B 108.5
H41A C41 H41B 107.5
C41 C42 H42A 109.5
C41 C42 H42B 109.5
H42A C42 H42B 109.5
C41 C42 H42C 109.5
H42A C42 H42C 109.5
H42B C42 H42C 109.5
C44 C43 C40 114.2(5)
C44 C43 H43A 108.7
C40 C43 H43A 108.7
C44 C43 H43B 108.7
C40 C43 H43B 108.7
H43A C43 H43B 107.6
C43 C44 H44A 109.5
C43 C44 H44B 109.5
H44A C44 H44B 109.5
C43 C44 H44C 109.5
H44A C44 H44C 109.5
H44B C44 H44C 109.5
C50 C45 C46 119.7(3)
C50 C45 N6 115.4(3)
C46 C45 N6 124.9(3)
C47 C46 C45 119.5(3)
C47 C46 H46 120.3
C45 C46 H46 120.3
C46 C47 C48 121.2(3)
C46 C47 H47 119.4
C48 C47 H47 119.4
O7 C48 C47 122.9(3)
O7 C48 C49 117.0(3)
C47 C48 C49 120.1(3)
C48 C49 C50 117.7(3)
C48 C49 C57 128.3(3)
C50 C49 C57 114.0(3)
C45 C50 C49 121.9(4)
C45 C50 H50 119.1
C49 C50 H50 119.1
O7 C51 C52 113.3(4)
O7 C51 H51A 108.9
C52 C51 H51A 108.9
O7 C51 H51B 108.9
C52 C51 H51B 108.9
H51A C51 H51B 107.7
C51 C52 C53 109.1(5)
C51 C52 C55 111.1(4)
C53 C52 C55 113.1(5)
C51 C52 H52 107.8
C53 C52 H52 107.8
C55 C52 H52 107.8
C52 C53 C54 114.7(5)
C52 C53 H53A 108.6
C54 C53 H53A 108.6
C52 C53 H53B 108.6
C54 C53 H53B 108.6
H53A C53 H53B 107.6
C53 C54 H54A 109.5
C53 C54 H54B 109.5
H54A C54 H54B 109.5
C53 C54 H54C 109.5
H54A C54 H54C 109.5
H54B C54 H54C 109.5
C56 C55 C52 114.6(6)
C56 C55 H55A 108.6
C52 C55 H55A 108.6
C56 C55 H55B 108.6
C52 C55 H55B 108.6
H55A C55 H55B 107.6
C55 C56 H56A 109.5
C55 C56 H56B 109.5
H56A C56 H56B 109.5
C55 C56 H56C 109.5
H56A C56 H56C 109.5
H56B C56 H56C 109.5
O8 C57 N7 122.7(4)
O8 C57 C49 120.0(4)
N7 C57 C49 117.2(3)
C63 C58 C59 118.8(3)
C63 C58 N7 124.2(3)
C59 C58 N7 116.9(3)
O9 C59 C60 125.6(3)
O9 C59 C58 114.8(3)
C60 C59 C58 119.6(3)
C61 C60 C59 121.4(3)
C61 C60 H60 119.3
C59 C60 H60 119.3
O10 C61 C60 124.1(3)
O10 C61 C62 116.6(3)
C60 C61 C62 119.3(3)
C63 C62 C61 119.2(3)
C63 C62 N8 122.1(3)
C61 C62 N8 118.6(3)
C58 C63 C62 121.6(3)
C58 C63 H63 119.2
C62 C63 H63 119.2
O9 C64 C65 113.0(3)
O9 C64 H64A 109.0
C65 C64 H64A 109.0
O9 C64 H64B 109.0
C65 C64 H64B 109.0
H64A C64 H64B 107.8
C64 C65 C66 110.5(4)
C64 C65 C68 109.0(4)
C66 C65 C68 112.8(4)
C64 C65 H65 108.1
C66 C65 H65 108.1
C68 C65 H65 108.1
C67 C66 C65 114.0(4)
C67 C66 H66A 108.7
C65 C66 H66A 108.7
C67 C66 H66B 108.7
C65 C66 H66B 108.7
H66A C66 H66B 107.6
C66 C67 H67A 109.5
C66 C67 H67B 109.5
H67A C67 H67B 109.5
C66 C67 H67C 109.5
H67A C67 H67C 109.5
H67B C67 H67C 109.5
C69 C68 C65 114.5(4)
C69 C68 H68A 108.6
C65 C68 H68A 108.6
C69 C68 H68B 108.6
C65 C68 H68B 108.6
H68A C68 H68B 107.6
C68 C69 H69A 109.5
C68 C69 H69B 109.5
H69A C69 H69B 109.5
C68 C69 H69C 109.5
H69A C69 H69C 109.5
H69B C69 H69C 109.5
O10 C70 C71 110.4(3)
O10 C70 H70A 109.6
C71 C70 H70A 109.6
O10 C70 H70B 109.6
C71 C70 H70B 109.6
H70A C70 H70B 108.1
C70 C71 C74 109.5(4)
C70 C71 C72 112.9(4)
C74 C71 C72 111.3(4)
C70 C71 H71 107.6
C74 C71 H71 107.6
C72 C71 H71 107.6
C71 C72 C73 114.9(4)
C71 C72 H72A 108.5
C73 C72 H72A 108.5
C71 C72 H72B 108.5
C73 C72 H72B 108.5
H72A C72 H72B 107.5
C72 C73 H73A 109.5
C72 C73 H73B 109.5
H73A C73 H73B 109.5
C72 C73 H73C 109.5
H73A C73 H73C 109.5
H73B C73 H73C 109.5
C75A C74 C71 119.2(7)
C75 C74 C71 122.5(7)
C75A C74 H74A 107.5
C71 C74 H74A 107.5
C75A C74 H74B 107.5
C71 C74 H74B 107.5
H74A C74 H74B 107.0
C75 C74 H74C 106.7
C71 C74 H74C 106.7
C75 C74 H74D 106.7
C71 C74 H74D 106.7
H74C C74 H74D 106.6
C74 C75A H75A 109.5
C74 C75A H75B 109.5
H75A C75A H75B 109.5
C74 C75A H75C 109.5
H75A C75A H75C 109.5
H75B C75A H75C 109.5
C74 C75 H75D 109.5
C74 C75 H75E 109.5
H75D C75 H75E 109.5
C74 C75 H75F 109.5
H75D C75 H75F 109.5
H75E C75 H75F 109.5
O11 C76 N8 122.1(4)
O11 C76 C77 119.8(4)
N8 C76 C77 118.0(4)
C82 C77 C78 118.4(3)
C82 C77 C76 115.0(3)
C78 C77 C76 126.5(3)
O12 C78 C79 123.1(3)
O12 C78 C77 117.0(3)
C79 C78 C77 119.8(3)
C80 C79 C78 120.4(3)
C80 C79 H79 119.8
C78 C79 H79 119.8
C81 C80 C79 120.2(4)
C81 C80 H80 119.9
C79 C80 H80 119.9
C80 C81 C82 119.5(3)
C80 C81 N1 116.0(3)
C82 C81 N1 124.5(3)
C81 C82 C77 121.6(4)
C81 C82 H82 119.2
C77 C82 H82 119.2
O12 C83 C84 113.3(4)
O12 C83 H83A 108.9
C84 C83 H83A 108.9
O12 C83 H83B 108.9
C84 C83 H83B 108.9
H83A C83 H83B 107.7
C83 C84 C85 108.4(4)
C83 C84 C87 110.8(4)
C85 C84 C87 114.0(4)
C83 C84 H84 107.8
C85 C84 H84 107.8
C87 C84 H84 107.8
C86 C85 C84 114.4(4)
C86 C85 H85A 108.6
C84 C85 H85A 108.6
C86 C85 H85B 108.6
C84 C85 H85B 108.6
H85A C85 H85B 107.6
C85 C86 H86A 109.5
C85 C86 H86B 109.5
H86A C86 H86B 109.5
C85 C86 H86C 109.5
H86A C86 H86C 109.5
H86B C86 H86C 109.5
C88 C87 C84 114.7(4)
C88 C87 H87A 108.6
C84 C87 H87A 108.6
C88 C87 H87B 108.6
C84 C87 H87B 108.6
H87A C87 H87B 107.6
C87 C88 H88A 109.5
C87 C88 H88B 109.5
H88A C88 H88B 109.5
C87 C88 H88C 109.5
H88A C88 H88C 109.5
H88B C88 H88C 109.5
C90 C89 C94 119.5(4)
C90 C89 N14 125.2(4)
C94 C89 N14 115.2(3)
C89 C90 C91 119.5(4)
C89 C90 H90 120.2
C91 C90 H90 120.2
C90 C91 C92 120.9(4)
C90 C91 H91 119.5
C92 C91 H91 119.5
O17 C92 C91 123.1(4)
O17 C92 C93 117.0(3)
C91 C92 C93 119.9(3)
C94 C93 C92 117.9(4)
C94 C93 C95 114.0(3)
C92 C93 C95 128.0(3)
C89 C94 C93 122.2(4)
C89 C94 H94 118.9
C93 C94 H94 118.9
O16 C95 N15 122.6(4)
O16 C95 C93 119.9(4)
N15 C95 C93 117.5(4)
O17 C96 C97 113.3(4)
O17 C96 H96A 108.9
C97 C96 H96A 108.9
O17 C96 H96B 108.9
C97 C96 H96B 108.9
H96A C96 H96B 107.7
C100 C97 C96 111.1(4)
C100 C97 C98 113.4(4)
C96 C97 C98 108.4(4)
C100 C97 H97 107.9
C96 C97 H97 107.9
C98 C97 H97 107.9
C99 C98 C97 114.9(5)
C99 C98 H98A 108.5
C97 C98 H98A 108.5
C99 C98 H98B 108.5
C97 C98 H98B 108.5
H98A C98 H98B 107.5
C98 C99 H99A 109.5
C98 C99 H99B 109.5
H99A C99 H99B 109.5
C98 C99 H99C 109.5
H99A C99 H99C 109.5
H99B C99 H99C 109.5
C97 C100 C101 113.8(5)
C97 C100 H10C 108.8
C101 C100 H10C 108.8
C97 C100 H10D 108.8
C101 C100 H10D 108.8
H10C C100 H10D 107.7
C100 C101 H10E 109.5
C100 C101 H10F 109.5
H10E C101 H10F 109.5
C100 C101 H10G 109.5
H10E C101 H10G 109.5
H10F C101 H10G 109.5
C107 C102 C103 118.8(3)
C107 C102 N15 123.5(3)
C103 C102 N15 117.6(3)
O18 C103 C104 125.3(3)
O18 C103 C102 114.6(3)
C104 C103 C102 120.0(4)
C105 C104 C103 120.7(4)
C105 C104 H104 119.7
C103 C104 H104 119.7
O19 C105 C104 125.5(3)
O19 C105 C106 114.6(3)
C104 C105 C106 119.9(4)
C107 C106 N16 123.7(3)
C107 C106 C105 119.0(3)
N16 C106 C105 117.3(3)
C106 C107 C102 121.5(3)
C106 C107 H107 119.3
C102 C107 H107 119.3
O18 C108 C109 113.4(4)
O18 C108 H10A 108.9
C109 C108 H10A 108.9
O18 C108 H10B 108.9
C109 C108 H10B 108.9
H10A C108 H10B 107.7
C108 C109 C110 111.3(4)
C108 C109 C112 109.9(5)
C110 C109 C112 109.2(5)
C108 C109 H109 108.8
C110 C109 H109 108.8
C112 C109 H109 108.8
C109 C110 C111 114.2(5)
C109 C110 H11C 108.7
C111 C110 H11C 108.7
C109 C110 H11D 108.7
C111 C110 H11D 108.7
H11C C110 H11D 107.6
C110 C111 H11I 109.5
C110 C111 H11J 109.5
H11I C111 H11J 109.5
C110 C111 H11K 109.5
H11I C111 H11K 109.5
H11J C111 H11K 109.5
C11A C112 C109 132.1(12)
C113 C112 C109 118.7(8)
C113 C112 H999 107.6
C109 C112 H999 107.6
C113 C112 H998 107.6
C109 C112 H998 107.6
H999 C112 H998 107.1
C11A C112 H997 104.2
C109 C112 H997 104.2
C11A C112 H996 104.2
C109 C112 H996 104.2
H997 C112 H996 105.5
C112 C113 H11S 109.5
C112 C113 H11T 109.5
H11S C113 H11T 109.5
C112 C113 H11U 109.5
H11S C113 H11U 109.5
H11T C113 H11U 109.5
O19 C114 C115 112.7(4)
O19 C114 H11A 109.0
C115 C114 H11A 109.0
O19 C114 H11B 109.0
C115 C114 H11B 109.0
H11A C114 H11B 107.8
C118 C115 C114 112.1(6)
C118 C115 C116 111.4(6)
C114 C115 C116 108.9(6)
C118 C115 H115 108.1
C114 C115 H115 108.1
C116 C115 H115 108.1
C11B C116 C115 112.6(8)
C117 C116 C115 120.8(10)
C117 C116 H11L 107.1
C115 C116 H11L 107.1
C117 C116 H11M 107.1
C115 C116 H11M 107.1
H11L C116 H11M 106.8
C11B C116 H11N 109.1
C115 C116 H11N 109.1
C11B C116 H11O 109.1
C115 C116 H11O 109.1
H11N C116 H11O 107.8
C116 C117 H11V 109.5
C116 C117 H11W 109.5
H11V C117 H11W 109.5
C116 C117 H11X 109.5
H11V C117 H11X 109.5
H11W C117 H11X 109.5
C115 C118 C119 120.7(8)
C115 C118 H11E 107.2
C119 C118 H11E 107.2
C115 C118 H11F 107.2
C119 C118 H11F 107.2
H11E C118 H11F 106.8
C118 C119 H11P 109.5
C118 C119 H11Q 109.5
H11P C119 H11Q 109.5
C118 C119 H11R 109.5
H11P C119 H11R 109.5
H11Q C119 H11R 109.5
O20 C120 N16 122.8(4)
O20 C120 C121 119.8(4)
N16 C120 C121 117.4(3)
C126 C121 C122 118.8(4)
C126 C121 C120 114.8(3)
C122 C121 C120 126.5(3)
O21 C122 C121 116.5(3)
O21 C122 C123 123.6(3)
C121 C122 C123 119.8(3)
C124 C123 C122 120.5(3)
C124 C123 H123 119.7
C122 C123 H123 119.7
C123 C124 C125 120.1(4)
C123 C124 H124 120.0
C125 C124 H124 120.0
C124 C125 C126 119.7(4)
C124 C125 N9 116.8(3)
C126 C125 N9 123.5(3)
C125 C126 C121 121.1(4)
C125 C126 H126 119.4
C121 C126 H126 119.4
O21 C127 C128 112.9(4)
O21 C127 H12A 109.0
C128 C127 H12A 109.0
O21 C127 H12B 109.0
C128 C127 H12B 109.0
H12A C127 H12B 107.8
C127 C128 C129 109.3(4)
C127 C128 C131 112.3(4)
C129 C128 C131 111.9(5)
C127 C128 H128 107.7
C129 C128 H128 107.7
C131 C128 H128 107.7
C130 C129 C128 113.4(6)
C130 C129 H12C 108.9
C128 C129 H12C 108.9
C130 C129 H12D 108.9
C128 C129 H12D 108.9
H12C C129 H12D 107.7
C129 C130 H13F 109.5
C129 C130 H13G 109.5
H13F C130 H13G 109.5
C129 C130 H13H 109.5
H13F C130 H13H 109.5
H13G C130 H13H 109.5
C132 C131 C128 115.5(5)
C132 C131 H13A 108.4
C128 C131 H13A 108.4
C132 C131 H13B 108.4
C128 C131 H13B 108.4
H13A C131 H13B 107.5
C131 C132 H13C 109.5
C131 C132 H13D 109.5
H13C C132 H13D 109.5
C131 C132 H13E 109.5
H13C C132 H13E 109.5
H13D C132 H13E 109.5
C138 C133 C134 119.9(4)
C138 C133 N10 114.6(3)
C134 C133 N10 125.5(3)
C135 C134 C133 119.2(4)
C135 C134 H134 120.4
C133 C134 H134 120.4
C134 C135 C136 121.0(4)
C134 C135 H135 119.5
C136 C135 H135 119.5
O22 C136 C135 122.7(3)
O22 C136 C137 117.0(3)
C135 C136 C137 120.3(3)
C138 C137 C136 117.3(3)
C138 C137 C139 114.1(3)
C136 C137 C139 128.6(3)
C133 C138 C137 122.2(4)
C133 C138 H138 118.9
C137 C138 H138 118.9
O23 C139 N11 122.5(4)
O23 C139 C137 119.0(4)
N11 C139 C137 118.4(3)
O22 C140 C141 112.4(4)
O22 C140 H14A 109.1
C141 C140 H14A 109.1
O22 C140 H14B 109.1
C141 C140 H14B 109.1
H14A C140 H14B 107.9
C144 C141 C140 110.7(4)
C144 C141 C142 112.8(4)
C140 C141 C142 109.9(5)
C144 C141 H141 107.8
C140 C141 H141 107.8
C142 C141 H141 107.8
C143 C142 C141 114.9(5)
C143 C142 H14C 108.5
C141 C142 H14C 108.5
C143 C142 H14D 108.5
C141 C142 H14D 108.5
H14C C142 H14D 107.5
C142 C143 H14J 109.5
C142 C143 H14K 109.5
H14J C143 H14K 109.5
C142 C143 H14L 109.5
H14J C143 H14L 109.5
H14K C143 H14L 109.5
C145 C144 C141 115.2(6)
C145 C144 H14E 108.5
C141 C144 H14E 108.5
C145 C144 H14F 108.5
C141 C144 H14F 108.5
H14E C144 H14F 107.5
C144 C145 H14G 109.5
C144 C145 H14H 109.5
H14G C145 H14H 109.5
C144 C145 H14I 109.5
H14G C145 H14I 109.5
H14H C145 H14I 109.5
C151 C146 C147 118.8(3)
C151 C146 N11 124.3(3)
C147 C146 N11 116.9(3)
O24 C147 C148 125.1(3)
O24 C147 C146 115.1(3)
C148 C147 C146 119.8(4)
C147 C148 C149 121.2(4)
C147 C148 H148 119.4
C149 C148 H148 119.4
O13 C149 C148 124.2(3)
O13 C149 C150 116.4(4)
C148 C149 C150 119.4(4)
C151 C150 N12 123.5(3)
C151 C150 C149 118.2(4)
N12 C150 C149 118.3(3)
C146 C151 C150 122.6(3)
C146 C151 H151 118.7
C150 C151 H151 118.7
O13 C152 C153 111.0(4)
O13 C152 H15A 109.4
C153 C152 H15A 109.4
O13 C152 H15B 109.4
C153 C152 H15B 109.4
H15A C152 H15B 108.0
C152 C153 C154 109.5(5)
C152 C153 C156 111.2(5)
C154 C153 C156 112.7(5)
C152 C153 H153 107.8
C154 C153 H153 107.8
C156 C153 H153 107.8
C15B C154 C153 116.3(7)
C153 C154 C155 117.3(7)
C15B C154 H15H 108.2
C153 C154 H15H 108.2
C15B C154 H15I 108.2
C153 C154 H15I 108.2
H15H C154 H15I 107.4
C153 C154 H15J 108.0
C155 C154 H15J 108.0
C153 C154 H15K 108.0
C155 C154 H15K 108.0
H15J C154 H15K 107.2
C154 C155 H15O 109.5
C154 C155 H15P 109.5
H15O C155 H15P 109.5
C154 C155 H15Q 109.5
H15O C155 H15Q 109.5
H15P C155 H15Q 109.5
C153 C156 C157 115.1(5)
C153 C156 H15C 108.5
C157 C156 H15C 108.5
C153 C156 H15D 108.5
C157 C156 H15D 108.5
H15C C156 H15D 107.5
C156 C157 H15E 109.5
C156 C157 H15F 109.5
H15E C157 H15F 109.5
C156 C157 H15G 109.5
H15E C157 H15G 109.5
H15F C157 H15G 109.5
O14 C158 N12 121.8(4)
O14 C158 C159 118.5(4)
N12 C158 C159 119.6(4)
C164 C159 C160 117.9(4)
C164 C159 C158 114.0(3)
C160 C159 C158 128.0(4)
O15 C160 C161 122.9(3)
O15 C160 C159 116.9(4)
C161 C160 C159 120.2(4)
C162 C161 C160 120.6(4)
C162 C161 H161 119.7
C160 C161 H161 119.7
C163 C162 C161 120.3(4)
C163 C162 H162 119.9
C161 C162 H162 119.9
C162 C163 C164 119.5(4)
C162 C163 N13 116.5(4)
C164 C163 N13 124.0(3)
C163 C164 C159 121.6(4)
C163 C164 H164 119.2
C159 C164 H164 119.2
O15 C165 C166 113.6(4)
O15 C165 H16A 108.8
C166 C165 H16A 108.8
O15 C165 H16B 108.8
C166 C165 H16B 108.8
H16A C165 H16B 107.7
C165 C166 C167 111.3(4)
C165 C166 C169 108.9(4)
C167 C166 C169 113.4(4)
C165 C166 H166 107.7
C167 C166 H166 107.7
C169 C166 H166 107.7
C168 C167 C166 115.8(5)
C168 C167 H16E 108.3
C166 C167 H16E 108.3
C168 C167 H16F 108.3
C166 C167 H16F 108.3
H16E C167 H16F 107.4
C167 C168 H16G 109.5
C167 C168 H16H 109.5
H16G C168 H16H 109.5
C167 C168 H16I 109.5
H16G C168 H16I 109.5
H16H C168 H16I 109.5
C170 C169 C166 114.7(4)
C170 C169 H16C 108.6
C166 C169 H16C 108.6
C170 C169 H16D 108.6
C166 C169 H16D 108.6
H16C C169 H16D 107.6
C169 C170 H17C 109.5
C169 C170 H17D 109.5
H17C C170 H17D 109.5
C169 C170 H17E 109.5
H17C C170 H17E 109.5
H17D C170 H17E 109.5
O24 C171 C172 113.7(4)
O24 C171 H17A 108.8
C172 C171 H17A 108.8
O24 C171 H17B 108.8
C172 C171 H17B 108.8
H17A C171 H17B 107.7
C171 C172 C173 110.6(4)
C171 C172 C175 109.3(4)
C173 C172 C175 111.4(5)
C171 C172 H172 108.5
C173 C172 H172 108.5
C175 C172 H172 108.5
C174 C173 C172 114.0(5)
C174 C173 H17F 108.8
C172 C173 H17F 108.8
C174 C173 H17G 108.8
C172 C173 H17G 108.8
H17F C173 H17G 107.6
C173 C174 H17M 109.5
C173 C174 H17N 109.5
H17M C174 H17N 109.5
C173 C174 H17O 109.5
H17M C174 H17O 109.5
H17N C174 H17O 109.5
C176 C175 C172 113.0(6)
C176 C175 H17H 109.0
C172 C175 H17H 109.0
C176 C175 H17I 109.0
C172 C175 H17I 109.0
H17H C175 H17I 107.8
C175 C176 H17J 109.5
C175 C176 H17K 109.5
H17J C176 H17K 109.5
C175 C176 H17L 109.5
H17J C176 H17L 109.5
H17K C176 H17L 109.5
Cl2 C177 Cl1 110.8(6)
Cl2 C177 Cl3 109.1(5)
Cl1 C177 Cl3 108.3(6)
Cl2 C177 H177 109.5
Cl1 C177 H177 109.5
Cl3 C177 H177 109.5
Cl6 C178 Cl5 107.7(6)
Cl6 C178 Cl4 111.5(6)
Cl5 C178 Cl4 105.7(6)
Cl6 C178 H178 110.6
Cl5 C178 H178 110.6
Cl4 C178 H178 110.6

loop_
_geom_bond_atom_site_label_1
_geom_bond_atom_site_label_2
_geom_bond_distance
O1 C4 1.370(4)
O1 C8 1.443(5)
O2 C7 1.226(5)
O3 C15 1.373(5)
O3 C20 1.445(5)
O4 C17 1.365(5)
O4 C26 1.426(5)
O5 C32 1.393(10)
O5A C32 1.298(7)
O6 C34 1.367(5)
O6 C39 1.446(5)
O7 C48 1.368(4)
O7 C51 1.444(5)
O8 C57 1.212(5)
O9 C59 1.370(4)
O9 C64 1.436(4)
O10 C61 1.368(4)
O10 C70 1.440(5)
O11 C76 1.218(5)
O12 C78 1.361(4)
O12 C83 1.450(5)
O13 C149 1.370(5)
O13 C152 1.431(5)
O14 C158 1.190(6)
O15 C160 1.366(5)
O15 C165 1.447(5)
O16 C95 1.218(5)
O17 C92 1.371(5)
O17 C96 1.431(5)
O18 C103 1.374(5)
O18 C108 1.435(5)
O19 C105 1.371(5)
O19 C114 1.433(5)
O20 C120 1.216(5)
O21 C122 1.369(5)
O21 C127 1.448(5)
O22 C136 1.370(4)
O22 C140 1.443(5)
O23 C139 1.225(5)
O24 C147 1.366(5)
O24 C171 1.432(5)
N1 N2 1.245(4)
N1 C81 1.436(5)
N2 C1 1.435(5)
N3 C7 1.363(5)
N3 C14 1.413(5)
N3 H3 0.8800
N4 C32 1.324(6)
N4 C18 1.407(5)
N4 H4 0.8800
N5 N6 1.258(4)
N5 C37 1.432(5)
N6 C45 1.420(5)
N7 C57 1.347(5)
N7 C58 1.409(5)
N7 H7 0.8800
N8 C76 1.365(5)
N8 C62 1.413(5)
N8 H8 0.8800
N9 N10 1.259(4)
N9 C125 1.433(5)
N10 C133 1.423(5)
N11 C139 1.348(5)
N11 C146 1.416(5)
N11 H11 0.8800
N12 C158 1.347(5)
N12 C150 1.409(5)
N12 H12 0.8800
N13 N14 1.238(5)
N13 C163 1.436(5)
N14 C89 1.437(5)
N15 C95 1.361(5)
N15 C102 1.412(5)
N15 H15 0.8800
N16 C120 1.349(5)
N16 C106 1.403(5)
N16 H16 0.8800
C1 C6 1.369(5)
C1 C2 1.392(6)
C2 C3 1.381(5)
C2 H2 0.9500
C3 C4 1.394(5)
C3 H3A 0.9500
C4 C5 1.398(5)
C5 C6 1.410(5)
C5 C7 1.497(6)
C6 H6 0.9500
C8 C9 1.500(6)
C8 H8A 0.9900
C8 H8B 0.9900
C9 C12 1.526(7)
C9 C10 1.530(7)
C9 H9 1.0000
C10 C11 1.506(8)
C10 H10H 0.9900
C10 H10I 0.9900
C11 H0AA 0.9800
C11 H 0.9800
C11 HA 0.9800
C11A C112 1.471(9)
C11A H11Y 0.9800
C11A HB 0.9800
C11A HC 0.9800
C11B C116 1.456(9)
C11B H11Z 0.9800
C11B HD 0.9800
C11B HE 0.9800
C12 C13 1.487(10)
C12 H12E 0.9900
C12 H12F 0.9900
C13 H13I 0.9800
C13 H13J 0.9800
C13 H13K 0.9800
C14 C19 1.383(5)
C14 C15 1.410(5)
C15 C16 1.386(6)
C15B C154 1.452(15)
C15B H15L 0.9800
C15B H15M 0.9800
C15B H15N 0.9800
C16 C17 1.389(6)
C16 H16J 0.9500
C17 C18 1.411(5)
C17A Cl3A 1.731(10)
C17A Cl2A 1.735(10)
C17A Cl1A 1.735(10)
C17A H17P 1.0000
C17B Cl4A 1.715(9)
C17B Cl5A 1.715(10)
C17B Cl6A 1.716(10)
C17B H17Q 1.0000
C17C Cl6B 1.723(10)
C17C Cl5B 1.738(10)
C17C Cl4B 1.741(10)
C17C H17R 1.0000
C18 C19 1.383(5)
C19 H19 0.9500
C20 C21 1.519(6)
C20 H20A 0.9900
C20 H20B 0.9900
C21 C22 1.515(7)
C21 C24 1.541(6)
C21 H21 1.0000
C22 C23 1.516(7)
C22 H22A 0.9900
C22 H22B 0.9900
C23 H23A 0.9800
C23 H23B 0.9800
C23 H23C 0.9800
C24 C25 1.513(8)
C24 H24A 0.9900
C24 H24B 0.9900
C25 H25A 0.9800
C25 H25B 0.9800
C25 H25C 0.9800
C26 C27 1.524(8)
C26 H26A 0.9900
C26 H26B 0.9900
C27 C28 1.486(10)
C27 C30A 1.513(10)
C27 C30 1.553(9)
C27 H27 1.0001
C28 C29 1.472(12)
C28 H28A 0.9900
C28 H28B 0.9900
C29 H29A 0.9800
C29 H29B 0.9800
C29 H29C 0.9800
C30 C31 1.495(9)
C30 H30A 0.9900
C30 H30B 0.9900
C30A C31A 1.491(10)
C30A H30C 0.9900
C30A H30D 0.9900
C31 H31A 0.9800
C31 H31B 0.9800
C31 H31C 0.9800
C31A H31D 0.9800
C31A H31E 0.9800
C31A H31F 0.9800
C32 C33 1.507(6)
C33 C38 1.386(6)
C33 C34 1.408(5)
C34 C35 1.389(6)
C35 C36 1.384(6)
C35 H35 0.9500
C36 C37 1.388(5)
C36 H36 0.9500
C37 C38 1.381(6)
C38 H38 0.9500
C39 C40 1.521(7)
C39 H39A 0.9900
C39 H39B 0.9900
C40 C41 1.511(8)
C40 C43 1.525(8)
C40 H40 1.0000
C41 C42 1.507(9)
C41 H41A 0.9900
C41 H41B 0.9900
C42 H42A 0.9800
C42 H42B 0.9800
C42 H42C 0.9800
C43 C44 1.507(10)
C43 H43A 0.9900
C43 H43B 0.9900
C44 H44A 0.9800
C44 H44B 0.9800
C44 H44C 0.9800
C45 C50 1.372(5)
C45 C46 1.392(5)
C46 C47 1.375(5)
C46 H46 0.9500
C47 C48 1.392(5)
C47 H47 0.9500
C48 C49 1.396(5)
C49 C50 1.407(5)
C49 C57 1.507(5)
C50 H50 0.9500
C51 C52 1.510(7)
C51 H51A 0.9900
C51 H51B 0.9900
C52 C53 1.525(7)
C52 C55 1.524(8)
C52 H52 1.0000
C53 C54 1.538(10)
C53 H53A 0.9900
C53 H53B 0.9900
C54 H54A 0.9800
C54 H54B 0.9800
C54 H54C 0.9800
C55 C56 1.514(9)
C55 H55A 0.9900
C55 H55B 0.9900
C56 H56A 0.9800
C56 H56B 0.9800
C56 H56C 0.9800
C58 C63 1.385(5)
C58 C59 1.405(5)
C59 C60 1.386(5)
C60 C61 1.379(5)
C60 H60 0.9500
C61 C62 1.405(5)
C62 C63 1.388(5)
C63 H63 0.9500
C64 C65 1.515(6)
C64 H64A 0.9900
C64 H64B 0.9900
C65 C66 1.528(6)
C65 C68 1.537(6)
C65 H65 1.0000
C66 C67 1.518(8)
C66 H66A 0.9900
C66 H66B 0.9900
C67 H67A 0.9800
C67 H67B 0.9800
C67 H67C 0.9800
C68 C69 1.511(7)
C68 H68A 0.9900
C68 H68B 0.9900
C69 H69A 0.9800
C69 H69B 0.9800
C69 H69C 0.9800
C70 C71 1.515(6)
C70 H70A 0.9900
C70 H70B 0.9900
C71 C74 1.519(6)
C71 C72 1.519(7)
C71 H71 1.0000
C72 C73 1.528(7)
C72 H72A 0.9900
C72 H72B 0.9900
C73 H73A 0.9800
C73 H73B 0.9800
C73 H73C 0.9800
C74 C75A 1.433(9)
C74 C75 1.463(8)
C74 H74A 0.9900
C74 H74B 0.9900
C74 H74C 0.9900
C74 H74D 0.9900
C75A H75A 0.9800
C75A H75B 0.9800
C75A H75C 0.9800
C75 H75D 0.9800
C75 H75E 0.9800
C75 H75F 0.9800
C76 C77 1.506(5)
C77 C82 1.390(5)
C77 C78 1.404(5)
C78 C79 1.396(5)
C79 C80 1.386(5)
C79 H79 0.9500
C80 C81 1.376(5)
C80 H80 0.9500
C81 C82 1.390(5)
C82 H82 0.9500
C83 C84 1.511(6)
C83 H83A 0.9900
C83 H83B 0.9900
C84 C85 1.527(6)
C84 C87 1.529(6)
C84 H84 1.0000
C85 C86 1.510(7)
C85 H85A 0.9900
C85 H85B 0.9900
C86 H86A 0.9800
C86 H86B 0.9800
C86 H86C 0.9800
C87 C88 1.518(7)
C87 H87A 0.9900
C87 H87B 0.9900
C88 H88A 0.9800
C88 H88B 0.9800
C88 H88C 0.9800
C89 C90 1.381(6)
C89 C94 1.382(6)
C90 C91 1.386(6)
C90 H90 0.9500
C91 C92 1.392(6)
C91 H91 0.9500
C92 C93 1.400(5)
C93 C94 1.389(5)
C93 C95 1.507(5)
C94 H94 0.9500
C96 C97 1.518(6)
C96 H96A 0.9900
C96 H96B 0.9900
C97 C100 1.512(7)
C97 C98 1.525(7)
C97 H97 1.0000
C98 C99 1.520(8)
C98 H98A 0.9900
C98 H98B 0.9900
C99 H99A 0.9800
C99 H99B 0.9800
C99 H99C 0.9800
C100 C101 1.513(9)
C100 H10C 0.9900
C100 H10D 0.9900
C101 H10E 0.9800
C101 H10F 0.9800
C101 H10G 0.9800
C102 C107 1.396(5)
C102 C103 1.401(5)
C103 C104 1.387(6)
C104 C105 1.381(6)
C104 H104 0.9500
C105 C106 1.409(5)
C106 C107 1.380(5)
C107 H107 0.9500
C108 C109 1.498(7)
C108 H10A 0.9900
C108 H10B 0.9900
C109 C110 1.508(7)
C109 C112 1.519(8)
C109 H109 1.0000
C110 C111 1.520(8)
C110 H11C 0.9900
C110 H11D 0.9900
C111 H11I 0.9800
C111 H11J 0.9800
C111 H11K 0.9800
C112 C113 1.476(8)
C112 H999 0.9900
C112 H998 0.9900
C112 H997 0.9900
C112 H996 0.9900
C113 H11S 0.9800
C113 H11T 0.9800
C113 H11U 0.9800
C114 C115 1.523(8)
C114 H11A 0.9900
C114 H11B 0.9900
C115 C118 1.469(10)
C115 C116 1.555(9)
C115 H115 1.0000
C116 C117 1.492(9)
C116 H11L 0.9900
C116 H11M 0.9900
C116 H11N 0.9900
C116 H11O 0.9900
C117 H11V 0.9800
C117 H11W 0.9800
C117 H11X 0.9800
C118 C119 1.476(11)
C118 H11E 0.9900
C118 H11F 0.9900
C119 H11P 0.9800
C119 H11Q 0.9800
C119 H11R 0.9800
C120 C121 1.512(6)
C121 C126 1.392(5)
C121 C122 1.399(5)
C122 C123 1.401(6)
C123 C124 1.376(6)
C123 H123 0.9500
C124 C125 1.389(5)
C124 H124 0.9500
C125 C126 1.390(5)
C126 H126 0.9500
C127 C128 1.510(7)
C127 H12A 0.9900
C127 H12B 0.9900
C128 C129 1.535(7)
C128 C131 1.537(8)
C128 H128 1.0000
C129 C130 1.503(11)
C129 H12C 0.9900
C129 H12D 0.9900
C130 H13F 0.9800
C130 H13G 0.9800
C130 H13H 0.9800
C131 C132 1.495(9)
C131 H13A 0.9900
C131 H13B 0.9900
C132 H13C 0.9800
C132 H13D 0.9800
C132 H13E 0.9800
C133 C138 1.377(5)
C133 C134 1.393(6)
C134 C135 1.377(6)
C134 H134 0.9500
C135 C136 1.397(6)
C135 H135 0.9500
C136 C137 1.404(5)
C137 C138 1.399(5)
C137 C139 1.504(5)
C138 H138 0.9500
C140 C141 1.522(7)
C140 H14A 0.9900
C140 H14B 0.9900
C141 C144 1.500(8)
C141 C142 1.530(7)
C141 H141 1.0000
C142 C143 1.509(9)
C142 H14C 0.9900
C142 H14D 0.9900
C143 H14J 0.9800
C143 H14K 0.9800
C143 H14L 0.9800
C144 C145 1.497(9)
C144 H14E 0.9900
C144 H14F 0.9900
C145 H14G 0.9800
C145 H14H 0.9800
C145 H14I 0.9800
C146 C151 1.379(5)
C146 C147 1.408(5)
C147 C148 1.384(6)
C148 C149 1.396(6)
C148 H148 0.9500
C149 C150 1.417(5)
C150 C151 1.393(5)
C151 H151 0.9500
C152 C153 1.506(7)
C152 H15A 0.9900
C152 H15B 0.9900
C153 C154 1.522(7)
C153 C156 1.530(8)
C153 H153 1.0000
C154 C155 1.604(17)
C154 H15H 0.9900
C154 H15I 0.9900
C154 H15J 0.9900
C154 H15K 0.9900
C155 H15O 0.9800
C155 H15P 0.9800
C155 H15Q 0.9800
C156 C157 1.558(8)
C156 H15C 0.9900
C156 H15D 0.9900
C157 H15E 0.9800
C157 H15F 0.9800
C157 H15G 0.9800
C158 C159 1.506(6)
C159 C164 1.401(5)
C159 C160 1.402(5)
C160 C161 1.391(6)
C161 C162 1.380(6)
C161 H161 0.9500
C162 C163 1.378(6)
C162 H162 0.9500
C163 C164 1.386(6)
C164 H164 0.9500
C165 C166 1.505(6)
C165 H16A 0.9900
C165 H16B 0.9900
C166 C167 1.519(7)
C166 C169 1.528(6)
C166 H166 1.0000
C167 C168 1.510(8)
C167 H16E 0.9900
C167 H16F 0.9900
C168 H16G 0.9800
C168 H16H 0.9800
C168 H16I 0.9800
C169 C170 1.517(7)
C169 H16C 0.9900
C169 H16D 0.9900
C170 H17C 0.9800
C170 H17D 0.9800
C170 H17E 0.9800
C171 C172 1.508(7)
C171 H17A 0.9900
C171 H17B 0.9900
C172 C173 1.512(7)
C172 C175 1.531(7)
C172 H172 1.0000
C173 C174 1.505(9)
C173 H17F 0.9900
C173 H17G 0.9900
C174 H17M 0.9800
C174 H17N 0.9800
C174 H17O 0.9800
C175 C176 1.514(11)
C175 H17H 0.9900
C175 H17I 0.9900
C176 H17J 0.9800
C176 H17K 0.9800
C176 H17L 0.9800
C177 Cl2 1.739(8)
C177 Cl1 1.739(9)
C177 Cl3 1.743(8)
C177 H177 1.0000
C178 Cl6 1.733(8)
C178 Cl5 1.740(8)
C178 Cl4 1.767(8)
C178 H178 1.0000

loop_
_geom_torsion_atom_site_label_1
_geom_torsion_atom_site_label_2
_geom_torsion_atom_site_label_3
_geom_torsion_atom_site_label_4
_geom_torsion
C81 N1 N2 C1 -179.7(3)
C37 N5 N6 C45 179.7(3)
C125 N9 N10 C133 -180.0(3)
C163 N13 N14 C89 178.6(3)
N1 N2 C1 C6 -178.5(4)
N1 N2 C1 C2 2.0(6)
C6 C1 C2 C3 -1.0(6)
N2 C1 C2 C3 178.5(4)
C1 C2 C3 C4 0.6(6)
C8 O1 C4 C3 -3.5(6)
C8 O1 C4 C5 177.6(4)
C2 C3 C4 O1 -179.1(4)
C2 C3 C4 C5 -0.2(6)
O1 C4 C5 C6 179.2(4)
C3 C4 C5 C6 0.2(6)
O1 C4 C5 C7 -2.0(7)
C3 C4 C5 C7 179.1(4)
C2 C1 C6 C5 1.0(7)
N2 C1 C6 C5 -178.5(4)
C4 C5 C6 C1 -0.6(6)
C7 C5 C6 C1 -179.7(4)
C14 N3 C7 O2 -3.9(7)
C14 N3 C7 C5 176.6(4)
C4 C5 C7 O2 -170.7(5)
C6 C5 C7 O2 8.2(6)
C4 C5 C7 N3 8.8(7)
C6 C5 C7 N3 -172.3(4)
C4 O1 C8 C9 -77.7(5)
O1 C8 C9 C12 -57.0(5)
O1 C8 C9 C10 177.7(4)
C8 C9 C10 C11 -72.3(6)
C12 C9 C10 C11 162.5(6)
C8 C9 C12 C13 164.9(5)
C10 C9 C12 C13 -71.8(7)
C7 N3 C14 C19 -10.7(7)
C7 N3 C14 C15 171.3(4)
C20 O3 C15 C16 -4.9(6)
C20 O3 C15 C14 175.0(4)
C19 C14 C15 O3 -179.7(4)
N3 C14 C15 O3 -1.5(5)
C19 C14 C15 C16 0.3(6)
N3 C14 C15 C16 178.4(4)
O3 C15 C16 C17 -179.8(4)
C14 C15 C16 C17 0.3(6)
C26 O4 C17 C16 -7.5(6)
C26 O4 C17 C18 170.7(4)
C15 C16 C17 O4 177.6(4)
C15 C16 C17 C18 -0.6(6)
C32 N4 C18 C19 -11.6(7)
C32 N4 C18 C17 169.8(5)
O4 C17 C18 C19 -178.0(4)
C16 C17 C18 C19 0.4(6)
O4 C17 C18 N4 0.7(5)
C16 C17 C18 N4 179.1(4)
N4 C18 C19 C14 -178.5(4)
C17 C18 C19 C14 0.1(6)
C15 C14 C19 C18 -0.5(6)
N3 C14 C19 C18 -178.5(4)
C15 O3 C20 C21 81.6(5)
O3 C20 C21 C22 59.2(5)
O3 C20 C21 C24 -177.9(4)
C20 C21 C22 C23 -166.2(4)
C24 C21 C22 C23 73.0(6)
C22 C21 C24 C25 -162.9(5)
C20 C21 C24 C25 74.4(6)
C17 O4 C26 C27 89.7(5)
O4 C26 C27 C28 53.5(8)
O4 C26 C27 C30A -161.4(11)
O4 C26 C27 C30 174.8(9)
C30A C27 C28 C29 60.7(15)
C26 C27 C28 C29 -151.9(8)
C30 C27 C28 C29 94.7(12)
C28 C27 C30 C31 -74.3(19)
C26 C27 C30 C31 165.9(16)
C28 C27 C30A C31A 73(3)
C26 C27 C30A C31A -71(3)
C18 N4 C32 O5A -29.2(10)
C18 N4 C32 O5 38.1(9)
C18 N4 C32 C33 176.0(5)
O5A C32 C33 C38 35.3(9)
N4 C32 C33 C38 -169.0(6)
O5 C32 C33 C38 -30.8(8)
O5A C32 C33 C34 -145.3(6)
N4 C32 C33 C34 10.3(10)
O5 C32 C33 C34 148.6(6)
C39 O6 C34 C35 -6.7(6)
C39 O6 C34 C33 173.5(4)
C38 C33 C34 O6 -179.9(4)
C32 C33 C34 O6 0.7(7)
C38 C33 C34 C35 0.3(7)
C32 C33 C34 C35 -179.1(5)
O6 C34 C35 C36 179.8(4)
C33 C34 C35 C36 -0.4(6)
C34 C35 C36 C37 -0.6(6)
C35 C36 C37 C38 1.6(6)
C35 C36 C37 N5 -179.4(4)
N6 N5 C37 C38 0.6(6)
N6 N5 C37 C36 -178.4(4)
C36 C37 C38 C33 -1.7(7)
N5 C37 C38 C33 179.3(4)
C34 C33 C38 C37 0.8(7)
C32 C33 C38 C37 -179.8(5)
C34 O6 C39 C40 -74.8(5)
O6 C39 C40 C41 -62.4(5)
O6 C39 C40 C43 173.5(4)
C39 C40 C41 C42 170.9(5)
C43 C40 C41 C42 -66.4(7)
C41 C40 C43 C44 166.5(6)
C39 C40 C43 C44 -70.4(7)
N5 N6 C45 C50 -168.9(4)
N5 N6 C45 C46 12.6(6)
C50 C45 C46 C47 1.2(6)
N6 C45 C46 C47 179.6(4)
C45 C46 C47 C48 0.9(6)
C51 O7 C48 C47 -2.2(6)
C51 O7 C48 C49 179.1(4)
C46 C47 C48 O7 179.4(4)
C46 C47 C48 C49 -1.9(6)
O7 C48 C49 C50 179.5(4)
C47 C48 C49 C50 0.8(6)
O7 C48 C49 C57 0.2(6)
C47 C48 C49 C57 -178.5(4)
C46 C45 C50 C49 -2.3(6)
N6 C45 C50 C49 179.1(4)
C48 C49 C50 C45 1.3(6)
C57 C49 C50 C45 -179.3(4)
C48 O7 C51 C52 -76.5(5)
O7 C51 C52 C53 168.7(4)
O7 C51 C52 C55 -66.0(5)
C51 C52 C53 C54 -74.5(7)
C55 C52 C53 C54 161.3(6)
C51 C52 C55 C56 164.7(6)
C53 C52 C55 C56 -72.2(7)
C58 N7 C57 O8 -5.7(8)
C58 N7 C57 C49 175.5(4)
C48 C49 C57 O8 -167.2(5)
C50 C49 C57 O8 13.5(7)
C48 C49 C57 N7 11.6(7)
C50 C49 C57 N7 -167.7(4)
C57 N7 C58 C63 -14.3(6)
C57 N7 C58 C59 168.3(4)
C64 O9 C59 C60 -9.1(6)
C64 O9 C59 C58 170.2(3)
C63 C58 C59 O9 -177.7(3)
N7 C58 C59 O9 -0.1(5)
C63 C58 C59 C60 1.6(6)
N7 C58 C59 C60 179.2(4)
O9 C59 C60 C61 177.8(4)
C58 C59 C60 C61 -1.5(6)
C70 O10 C61 C60 6.0(6)
C70 O10 C61 C62 -174.6(4)
C59 C60 C61 O10 178.6(4)
C59 C60 C61 C62 -0.7(6)
O10 C61 C62 C63 -176.7(3)
C60 C61 C62 C63 2.7(6)
O10 C61 C62 N8 0.2(5)
C60 C61 C62 N8 179.6(4)
C76 N8 C62 C63 -27.5(6)
C76 N8 C62 C61 155.6(4)
C59 C58 C63 C62 0.4(6)
N7 C58 C63 C62 -177.0(4)
C61 C62 C63 C58 -2.6(6)
N8 C62 C63 C58 -179.4(4)
C59 O9 C64 C65 87.5(4)
O9 C64 C65 C66 64.8(5)
O9 C64 C65 C68 -170.7(3)
C64 C65 C66 C67 -163.0(5)
C68 C65 C66 C67 74.7(6)
C64 C65 C68 C69 75.0(5)
C66 C65 C68 C69 -161.9(5)
C61 O10 C70 C71 172.5(4)
O10 C70 C71 C74 -168.6(4)
O10 C70 C71 C72 66.8(5)
C70 C71 C72 C73 -174.6(4)
C74 C71 C72 C73 61.7(6)
C70 C71 C74 C75A 58.9(10)
C72 C71 C74 C75A -175.5(9)
C70 C71 C74 C75 -52.3(10)
C72 C71 C74 C75 73.3(10)
C62 N8 C76 O11 -4.7(7)
C62 N8 C76 C77 170.9(3)
O11 C76 C77 C82 19.0(6)
N8 C76 C77 C82 -156.8(4)
O11 C76 C77 C78 -163.9(5)
N8 C76 C77 C78 20.3(6)
C83 O12 C78 C79 -4.1(6)
C83 O12 C78 C77 175.2(4)
C82 C77 C78 O12 178.6(4)
C76 C77 C78 O12 1.6(6)
C82 C77 C78 C79 -2.1(6)
C76 C77 C78 C79 -179.1(4)
O12 C78 C79 C80 -178.6(4)
C77 C78 C79 C80 2.1(6)
C78 C79 C80 C81 0.3(6)
C79 C80 C81 C82 -2.5(6)
C79 C80 C81 N1 176.7(4)
N2 N1 C81 C80 -164.0(4)
N2 N1 C81 C82 15.3(6)
C80 C81 C82 C77 2.5(6)
N1 C81 C82 C77 -176.7(4)
C78 C77 C82 C81 -0.1(6)
C76 C77 C82 C81 177.2(4)
C78 O12 C83 C84 -78.4(5)
O12 C83 C84 C85 176.3(3)
O12 C83 C84 C87 -57.9(5)
C83 C84 C85 C86 -76.9(5)
C87 C84 C85 C86 159.2(4)
C83 C84 C87 C88 166.8(4)
C85 C84 C87 C88 -70.6(6)
N13 N14 C89 C90 -1.4(6)
N13 N14 C89 C94 -179.3(4)
C94 C89 C90 C91 0.6(7)
N14 C89 C90 C91 -177.3(4)
C89 C90 C91 C92 0.9(7)
C96 O17 C92 C91 3.2(6)
C96 O17 C92 C93 -176.7(4)
C90 C91 C92 O17 178.3(4)
C90 C91 C92 C93 -1.8(6)
O17 C92 C93 C94 -178.8(4)
C91 C92 C93 C94 1.3(6)
O17 C92 C93 C95 -2.4(7)
C91 C92 C93 C95 177.7(4)
C90 C89 C94 C93 -1.1(7)
N14 C89 C94 C93 176.9(4)
C92 C93 C94 C89 0.2(6)
C95 C93 C94 C89 -176.8(4)
C102 N15 C95 O16 3.2(7)
C102 N15 C95 C93 -174.5(4)
C94 C93 C95 O16 -14.6(6)
C92 C93 C95 O16 168.8(5)
C94 C93 C95 N15 163.1(4)
C92 C93 C95 N15 -13.5(7)
C92 O17 C96 C97 78.1(5)
O17 C96 C97 C100 58.3(5)
O17 C96 C97 C98 -176.4(4)
C100 C97 C98 C99 -158.4(5)
C96 C97 C98 C99 77.7(6)
C96 C97 C100 C101 -164.3(5)
C98 C97 C100 C101 73.3(7)
C95 N15 C102 C107 23.6(6)
C95 N15 C102 C103 -160.1(4)
C108 O18 C103 C104 3.5(6)
C108 O18 C103 C102 -176.1(4)
C107 C102 C103 O18 176.6(4)
N15 C102 C103 O18 0.1(5)
C107 C102 C103 C104 -3.1(6)
N15 C102 C103 C104 -179.5(4)
O18 C103 C104 C105 -178.5(4)
C102 C103 C104 C105 1.1(6)
C114 O19 C105 C104 11.1(6)
C114 O19 C105 C106 -168.1(4)
C103 C104 C105 O19 -178.1(4)
C103 C104 C105 C106 1.1(6)
C120 N16 C106 C107 23.0(6)
C120 N16 C106 C105 -159.3(4)
O19 C105 C106 C107 177.9(4)
C104 C105 C106 C107 -1.4(6)
O19 C105 C106 N16 0.2(5)
C104 C105 C106 N16 -179.1(4)
N16 C106 C107 C102 177.0(4)
C105 C106 C107 C102 -0.6(6)
C103 C102 C107 C106 2.8(6)
N15 C102 C107 C106 179.1(4)
C103 O18 C108 C109 -83.9(5)
O18 C108 C109 C110 -60.5(6)
O18 C108 C109 C112 178.4(5)
C108 C109 C110 C111 168.7(6)
C112 C109 C110 C111 -69.7(8)
C108 C109 C112 C11A 31(2)
C110 C109 C112 C11A -91(2)
C108 C109 C112 C113 -62.9(10)
C110 C109 C112 C113 174.8(8)
C105 O19 C114 C115 -90.6(5)
O19 C114 C115 C118 -58.8(7)
O19 C114 C115 C116 177.5(5)
C118 C115 C116 C11B 157.9(10)
C114 C115 C116 C11B -77.9(10)
C118 C115 C116 C117 90.0(15)
C114 C115 C116 C117 -145.9(13)
C114 C115 C118 C119 160.5(8)
C116 C115 C118 C119 -77.2(10)
C106 N16 C120 O20 5.6(7)
C106 N16 C120 C121 -175.5(4)
O20 C120 C121 C126 -21.7(6)
N16 C120 C121 C126 159.4(4)
O20 C120 C121 C122 158.0(5)
N16 C120 C121 C122 -20.9(6)
C127 O21 C122 C121 -178.2(4)
C127 O21 C122 C123 1.2(6)
C126 C121 C122 O21 179.3(4)
C120 C121 C122 O21 -0.4(6)
C126 C121 C122 C123 -0.1(6)
C120 C121 C122 C123 -179.8(4)
O21 C122 C123 C124 -178.9(4)
C121 C122 C123 C124 0.4(6)
C122 C123 C124 C125 -0.5(6)
C123 C124 C125 C126 0.3(6)
C123 C124 C125 N9 179.6(4)
N10 N9 C125 C124 179.1(4)
N10 N9 C125 C126 -1.6(6)
C124 C125 C126 C121 0.0(6)
N9 C125 C126 C121 -179.3(4)
C122 C121 C126 C125 -0.1(6)
C120 C121 C126 C125 179.6(4)
C122 O21 C127 C128 78.4(5)
O21 C127 C128 C129 -176.0(4)
O21 C127 C128 C131 59.2(5)
C127 C128 C129 C130 69.8(7)
C131 C128 C129 C130 -165.1(6)
C127 C128 C131 C132 -167.0(5)
C129 C128 C131 C132 69.7(7)
N9 N10 C133 C138 170.2(4)
N9 N10 C133 C134 -12.2(6)
C138 C133 C134 C135 -1.8(6)
N10 C133 C134 C135 -179.3(4)
C133 C134 C135 C136 -1.2(6)
C140 O22 C136 C135 7.6(6)
C140 O22 C136 C137 -173.7(4)
C134 C135 C136 O22 -178.7(4)
C134 C135 C136 C137 2.7(6)
O22 C136 C137 C138 -179.9(4)
C135 C136 C137 C138 -1.2(6)
O22 C136 C137 C139 -0.8(6)
C135 C136 C137 C139 177.9(4)
C134 C133 C138 C137 3.3(6)
N10 C133 C138 C137 -178.9(4)
C136 C137 C138 C133 -1.8(6)
C139 C137 C138 C133 179.0(4)
C146 N11 C139 O23 0.8(7)
C146 N11 C139 C137 -176.8(4)
C138 C137 C139 O23 -0.2(6)
C136 C137 C139 O23 -179.3(5)
C138 C137 C139 N11 177.5(4)
C136 C137 C139 N11 -1.7(7)
C136 O22 C140 C141 73.5(5)
O22 C140 C141 C144 61.5(5)
O22 C140 C141 C142 -173.3(4)
C144 C141 C142 C143 -165.2(7)
C140 C141 C142 C143 70.8(8)
C140 C141 C144 C145 -168.5(5)
C142 C141 C144 C145 67.9(7)
C139 N11 C146 C151 3.7(6)
C139 N11 C146 C147 -178.7(4)
C171 O24 C147 C148 5.9(6)
C171 O24 C147 C146 -173.3(4)
C151 C146 C147 O24 179.0(4)
N11 C146 C147 O24 1.3(5)
C151 C146 C147 C148 -0.2(6)
N11 C146 C147 C148 -177.9(4)
O24 C147 C148 C149 -179.0(4)
C146 C147 C148 C149 0.2(6)
C152 O13 C149 C148 -3.2(6)
C152 O13 C149 C150 176.6(4)
C147 C148 C149 O13 -179.9(4)
C147 C148 C149 C150 0.3(6)
C158 N12 C150 C151 -2.6(7)
C158 N12 C150 C149 175.8(4)
O13 C149 C150 C151 179.5(4)
C148 C149 C150 C151 -0.7(6)
O13 C149 C150 N12 1.1(5)
C148 C149 C150 N12 -179.1(4)
C147 C146 C151 C150 -0.2(6)
N11 C146 C151 C150 177.3(4)
N12 C150 C151 C146 178.9(4)
C149 C150 C151 C146 0.6(6)
C149 O13 C152 C153 -168.7(4)
O13 C152 C153 C154 165.5(5)
O13 C152 C153 C156 -69.3(6)
C152 C153 C154 C15B -66.9(10)
C156 C153 C154 C15B 168.8(8)
C152 C153 C154 C155 49.9(10)
C156 C153 C154 C155 -74.3(10)
C152 C153 C156 C157 174.1(5)
C154 C153 C156 C157 -62.6(7)
C150 N12 C158 O14 -0.7(10)
C150 N12 C158 C159 179.9(4)
O14 C158 C159 C164 5.1(9)
N12 C158 C159 C164 -175.5(4)
O14 C158 C159 C160 -172.5(7)
N12 C158 C159 C160 7.0(8)
C165 O15 C160 C161 1.5(6)
C165 O15 C160 C159 -179.0(4)
C164 C159 C160 O15 179.8(4)
C158 C159 C160 O15 -2.7(7)
C164 C159 C160 C161 -0.7(6)
C158 C159 C160 C161 176.8(5)
O15 C160 C161 C162 -178.8(4)
C159 C160 C161 C162 1.7(6)
C160 C161 C162 C163 -1.5(7)
C161 C162 C163 C164 0.2(7)
C161 C162 C163 N13 -179.2(4)
N14 N13 C163 C162 167.2(4)
N14 N13 C163 C164 -12.2(6)
C162 C163 C164 C159 0.9(7)
N13 C163 C164 C159 -179.8(4)
C160 C159 C164 C163 -0.6(7)
C158 C159 C164 C163 -178.4(4)
C160 O15 C165 C166 76.4(5)
O15 C165 C166 C167 59.6(5)
O15 C165 C166 C169 -174.8(4)
C165 C166 C167 C168 -167.5(5)
C169 C166 C167 C168 69.4(6)
C165 C166 C169 C170 73.5(6)
C167 C166 C169 C170 -162.1(5)
C147 O24 C171 C172 -85.3(5)
O24 C171 C172 C173 -60.5(5)
O24 C171 C172 C175 176.5(4)
C171 C172 C173 C174 162.9(5)
C175 C172 C173 C174 -75.4(7)
C171 C172 C175 C176 -73.0(7)
C173 C172 C175 C176 164.5(6)
